data_1572837
loop_
_publ_author_name
'Cui, Mingxu'
'Huang, Jie'
'Tsang, Long Yiu'
'Sung, Herman H. Y.'
'Williams, Ian D.'
'Jia, Guochen'

_publ_section_title
;
 Exploring efficient and air-stable d<sup>2</sup> Re(v) alkylidyne
 catalysts: toward room temperature alkyne metathesis.
;
_journal_issue 44
_journal_name_full 'Chemical science'
_journal_page_first 18318
_journal_page_last 18326
_journal_paper_doi 10.1039/d4sc05369a
_journal_volume 15
_journal_year 2024
_chemical_formula_moiety '0.5(C88 H74 O6 P4 Re2), 0.5(C7 H8)'
_chemical_formula_sum 'C47.5 H41 O3 P2 Re'
_chemical_formula_weight 907.94
_space_group_crystal_system triclinic
_space_group_IT_number 2
_space_group_name_Hall '-P 1'
_space_group_name_H-M_alt 'P -1'
_atom_sites_solution_hydrogens mixed
_audit_creation_date 2022-08-09
_audit_creation_method
;
Olex2 1.2
(compiled 2018.05.29 svn.r3508 for OlexSys, GUI svn.r5506)
;
_audit_update_record
;
2023-08-17 deposited with the CCDC.	2024-10-02 downloaded from the CCDC.
;
_cell_angle_alpha 75.285(3)
_cell_angle_beta 68.908(3)
_cell_angle_gamma 83.041(3)
_cell_formula_units_Z 4
_cell_length_a 14.9819(6)
_cell_length_b 14.9880(4)
_cell_length_c 19.2809(6)
_cell_measurement_temperature 100(2)
_cell_volume 3904.8(2)
_computing_molecular_graphics 'Olex2 (Dolomanov et al., 2009)'
_computing_publication_material 'Olex2 (Dolomanov et al., 2009)'
_computing_structure_refinement 'ShelXL (Sheldrick, 2015)'
_diffrn_ambient_temperature 100.00(10)
_diffrn_measured_fraction_theta_full 0.979
_diffrn_measured_fraction_theta_max 0.953
_diffrn_radiation_type CuK\a
_diffrn_radiation_wavelength 1.54184
_diffrn_reflns_av_R_equivalents 0.0320
_diffrn_reflns_av_unetI/netI 0.0495
_diffrn_reflns_Laue_measured_fraction_full 0.979
_diffrn_reflns_Laue_measured_fraction_max 0.953
_diffrn_reflns_limit_h_max 18
_diffrn_reflns_limit_h_min -17
_diffrn_reflns_limit_k_max 13
_diffrn_reflns_limit_k_min -18
_diffrn_reflns_limit_l_max 23
_diffrn_reflns_limit_l_min -21
_diffrn_reflns_number 22474
_diffrn_reflns_point_group_measured_fraction_full 0.979
_diffrn_reflns_point_group_measured_fraction_max 0.953
_diffrn_reflns_theta_full 67.684
_diffrn_reflns_theta_max 71.053
_diffrn_reflns_theta_min 3.302
_exptl_absorpt_coefficient_mu 7.188
_exptl_crystal_density_diffrn 1.544
_exptl_crystal_F_000 1820
_exptl_crystal_size_max 0.1
_exptl_crystal_size_mid 0.08
_exptl_crystal_size_min 0.08
_refine_diff_density_max 1.675
_refine_diff_density_min -1.072
_refine_diff_density_rms 0.096
_refine_ls_extinction_method none
_refine_ls_goodness_of_fit_ref 1.049
_refine_ls_hydrogen_treatment constr
_refine_ls_matrix_type full
_refine_ls_number_parameters 1148
_refine_ls_number_reflns 14375
_refine_ls_number_restraints 642
_refine_ls_restrained_S_all 1.053
_refine_ls_R_factor_all 0.0451
_refine_ls_R_factor_gt 0.0355
_refine_ls_shift/su_max 0.001
_refine_ls_shift/su_mean 0.000
_refine_ls_structure_factor_coef Fsqd
_refine_ls_weighting_details 'w=1/[\s^2^(Fo^2^)+(0.0354P)^2^+1.7473P] where P=(Fo^2^+2Fc^2^)/3'
_refine_ls_weighting_scheme calc
_refine_ls_wR_factor_gt 0.0854
_refine_ls_wR_factor_ref 0.0930
_reflns_Friedel_coverage 0.000
_reflns_number_gt 11913
_reflns_number_total 14375
_reflns_threshold_expression 'I > 2\s(I)'
_cod_data_source_file d4sc05369a2.cif
_cod_data_source_block cui51cu_173k_final
_cod_depositor_comments 'Adding full bibliography for 1572837--1572839.cif.'
_cod_original_formula_sum 'C47.50 H41 O3 P2 Re'
_cod_database_code 1572837
_shelx_shelxl_version_number 2014/7
_shelx_space_group_comment
;
The symmetry employed for this shelxl refinement is uniquely defined
by the following loop, which should always be used as a source of
symmetry information in preference to the above space-group names.
They are only intended as comments.
;
_shelx_estimated_absorpt_t_max 0.597
_shelx_estimated_absorpt_t_min 0.533
_olex2_refinement_description
;
1. Restrained distances
 C7A-C6A
 1.4 with sigma of 0.01
 C7S-C1S
 1.52 with sigma of 0.02
 C4A-C6A
 2.42 with sigma of 0.04
 C7A-C3A
 2.42 with sigma of 0.04
 C6A-C8A
 2.42 with sigma of 0.04
 C5A-C7A
 2.42 with sigma of 0.04
 C3A-C5A
 2.42 with sigma of 0.04
 C6S-C4S
 2.4 with sigma of 0.04
 C7S-C6S
 2.54 with sigma of 0.04
 C2S-C4S
 2.4 with sigma of 0.04
 C7S-C2S
 2.54 with sigma of 0.04
 C1S-C5S
 2.4 with sigma of 0.04
 C1S-C3S
 2.4 with sigma of 0.04
 C6SA-C7SA
 2.54 with sigma of 0.04
 C2SA-C7SA
 2.54 with sigma of 0.04
 C4SA-C6SA
 2.4 with sigma of 0.04
 C3SA-C1SA
 2.4 with sigma of 0.04
 C5SA-C3SA
 2.4 with sigma of 0.04
 C1SA-C5SA
 2.4 with sigma of 0.04
 C4B-C3B \\sim C4B-C5B \\sim C5B-C6B \\sim C6B-C7B \\sim C7B-C8B \\sim C8B-C3B
 with sigma of 0.02
 C4A-C3A \\sim C5A-C4A \\sim C6A-C5A \\sim C7A-C6A \\sim C8A-C7A \\sim C8A-C3A
 with sigma of 0.02
 C1S-C2S \\sim C2S-C3S \\sim C4S-C3S \\sim C5S-C4S \\sim C5S-C6S \\sim C1S-C6S
 with sigma of 0.02
 C2SA-C1SA \\sim C3SA-C2SA \\sim C4SA-C3SA \\sim C5SA-C4SA \\sim C6SA-C5SA
\\sim C6SA-C1SA
 with sigma of 0.02
 C3B-C2B \\sim C3A-C2A
 with sigma of 0.02
 C8C-C6C \\sim C4-C6
 with sigma of 0.04
 C8C-C4C \\sim C4-C8
 with sigma of 0.04
 C7C-C5C \\sim C5-C7
 with sigma of 0.04
 C4-C3 \\sim C5-C4 \\sim C6-C5 \\sim C7-C6 \\sim C8-C7 \\sim C8-C3
 with sigma of 0.02
 C2-C4C \\sim C2-C8
 with sigma of 0.04
 C8C-C7C \\sim C4-C5
 with sigma of 0.02
 C3C-C8C \\sim C3-C4
 with sigma of 0.02
 C5C-C4C \\sim C7-C8
 with sigma of 0.02
 C3C-C4C \\sim C3-C8
 with sigma of 0.02
 C6C-C5C \\sim C6-C7
 with sigma of 0.02
 C2-C8C \\sim C2-C4
 with sigma of 0.04
 C3C-C7C \\sim C3-C5
 with sigma of 0.04
 C7C-C6C \\sim C5-C6
 with sigma of 0.02
 C2-C3C \\sim C2-C3
 with sigma of 0.02
 C8C-C3C \\sim C7C-C8C \\sim C6C-C7C \\sim C5C-C6C \\sim C4C-C5C \\sim C4C-C3C
 with sigma of 0.02
 C3C-C5C \\sim C3-C7
 with sigma of 0.04
 C6C-C4C \\sim C6-C8
 with sigma of 0.04
 C1A-C2B \\sim C1A-C2A
 with sigma of 0.02
2. Restrained planarity
 C3A, C4A, C5A, C6A, C7A, C8A
 with sigma of 0.02
 C3B, C8B, C7B, C6B, C5B, C4B
 with sigma of 0.02
 C1S, C2S, C3S, C4S, C5S, C6S
 with sigma of 0.02
 C1S, C2S, C3S, C4S, C5S, C6S, C7S
 with sigma of 0.02
 C1SA, C2SA, C3SA, C4SA, C5SA, C6SA, C7SA
 with sigma of 0.02
 C2, C3C, C8C, C7C, C6C, C5C
 with sigma of 0.02
 C2, C3, C4, C5, C6, C7, C8
 with sigma of 0.02
3. Uiso/Uaniso restraints and constraints
Uanis(C6B) \\sim Ueq, Uanis(C5B) \\sim Ueq, Uanis(C4B) \\sim Ueq, Uanis(C7B)
\\sim Ueq, Uanis(C8A) \\sim Ueq, Uanis(C7A) \\sim Ueq, Uanis(C6A) \\sim Ueq,
Uanis(C5A) \\sim Ueq: with sigma of 0.005 and sigma for terminal atoms of 0.005
Uanis(C2A) \\sim Ueq, Uanis(C2B) \\sim Ueq, Uanis(C3A) \\sim Ueq, Uanis(C3B)
\\sim Ueq: with sigma of 0.005 and sigma for terminal atoms of 0.005
Uanis(C1S) \\sim Ueq, Uanis(C2S) \\sim Ueq, Uanis(C3S) \\sim Ueq, Uanis(C4S)
\\sim Ueq, Uanis(C5S) \\sim Ueq, Uanis(C6S) \\sim Ueq, Uanis(C7S) \\sim Ueq:
with sigma of 0.01 and sigma for terminal atoms of 0.01
Uanis(C5SA) \\sim Ueq, Uanis(C7SA) \\sim Ueq, Uanis(C1SA) \\sim Ueq,
Uanis(C2SA) \\sim Ueq, Uanis(C6SA) \\sim Ueq, Uanis(C3SA) \\sim Ueq,
Uanis(C4SA) \\sim Ueq: with sigma of 0.01 and sigma for terminal atoms of 0.01
Uanis(C8) \\sim Ueq, Uanis(C7) \\sim Ueq, Uanis(C6C) \\sim Ueq, Uanis(C5C)
\\sim Ueq: with sigma of 0.005 and sigma for terminal atoms of 0.005
4. Rigid body (RIGU) restrains
 C3B, C8B, C7B, C6B, C5B, C4B
 with sigma for 1-2 distances of 0.001 and sigma for 1-3 distances of 0.001
 C3A, C4A, C5A, C6A, C7A, C8A
 with sigma for 1-2 distances of 0.001 and sigma for 1-3 distances of 0.001
 C1A, C2B, C3B, C8B, C7B, C6B, C5B, C4B
 with sigma for 1-2 distances of 0.001 and sigma for 1-3 distances of 0.001
 C1A, C2A, C3A, C4A, C5A, C6A, C7A, C8A
 with sigma for 1-2 distances of 0.001 and sigma for 1-3 distances of 0.001
 C1S, C2S, C3S, C4S, C5S, C6S, C7S
 with sigma for 1-2 distances of 0.001 and sigma for 1-3 distances of 0.001
 C1SA, C2SA, C3SA, C4SA, C5SA, C6SA, C7SA
 with sigma for 1-2 distances of 0.001 and sigma for 1-3 distances of 0.001
 C2, C3, C4, C5, C6, C7, C8
 with sigma for 1-2 distances of 0.001 and sigma for 1-3 distances of 0.001
 C2, C3C, C8C, C7C, C6C, C5C, C4C
 with sigma for 1-2 distances of 0.001 and sigma for 1-3 distances of 0.001
5. Others
 Fixed Sof: C2B(0.5) H2BA(0.5) H2BB(0.5) C2A(0.5) H2AA(0.5) H2AB(0.5) C3B(0.5)
 C3A(0.5) C8B(0.5) H8B(0.5) C4A(0.5) H4A(0.5) C7B(0.5) H7B(0.5) C5A(0.5)
 H5A(0.5) C6B(0.5) H6B(0.5) C6A(0.5) H6A(0.5) C5B(0.5) H5B(0.5) C7A(0.5)
 H7A(0.5) C4B(0.5) H4B(0.5) C8A(0.5) H8A(0.5) H2BE(0.765) H2BF(0.765)
 H2AC(0.235) H2AD(0.235) C3(0.235) C3C(0.765) C4(0.235) H4(0.235) C8C(0.765)
 H8C(0.765) C5(0.235) H5(0.235) C7C(0.765) H7C(0.765) C6(0.235) H6(0.235)
 C6C(0.765) H6C(0.765) C7(0.235) H7(0.235) C5C(0.765) H5C(0.765) C8(0.235)
 H8(0.235) C4C(0.765) H4C(0.765) C1S(0.6667) C2S(0.6667) H2S(0.6667)
 C3S(0.6667) H3S(0.6667) C4S(0.6667) H4S(0.6667) C5S(0.6667) H5S(0.6667)
 C6S(0.6667) H6S(0.6667) C7S(0.6667) H7SA(0.6667) H7SB(0.6667) H7SC(0.6667)
 C1SA(0.3333) C2SA(0.3333) H2SA(0.3333) C3SA(0.3333) H3SA(0.3333) C4SA(0.3333)
 H4SA(0.3333) C5SA(0.3333) H5SA(0.3333) C6SA(0.3333) H6SA(0.3333) C7SA(0.3333)
 H7SD(0.3333) H7SE(0.3333) H7SF(0.3333)
6.a Rotating group:
 O3A(H3AA,H3AB), O3(H3A,H3B)
6.b Secondary CH2 refined with riding coordinates:
 C2B(H2BA,H2BB), C2A(H2AA,H2AB), C2(H2BE,H2BF), C2(H2AC,H2AD)
6.c Aromatic/amide H refined with riding coordinates:
 C8B(H8B), C4A(H4A), C7B(H7B), C5A(H5A), C6B(H6B), C6A(H6A), C5B(H5B),
 C7A(H7A), C4B(H4B), C8A(H8A), C13A(H13A), C14A(H14A), C15A(H15A), C16A(H16A),
 C23A(H23A), C24A(H24A), C25A(H25A), C26A(H26A), C32A(H32A), C33A(H33A),
 C34A(H34A), C35A(H35A), C36A(H36A), C42A(H42A), C43A(H43A), C44A(H44A),
 C45A(H45A), C46A(H46A), C52A(H52A), C53A(H53A), C54A(H54A), C55A(H55A),
 C56A(H56A), C66A(H66A), C65A(H65A), C64A(H64A), C63A(H63A), C62A(H62A), C4(H4),
  C8C(H8C), C5(H5), C7C(H7C), C6(H6), C6C(H6C), C7(H7), C5C(H5C), C8(H8),
 C4C(H4C), C23(H23), C24(H24), C25(H25), C26(H26), C13(H13), C14(H14), C15(H15),
  C16(H16), C56(H56), C55(H55), C54(H54), C53(H53), C52(H52), C62(H62),
 C63(H63), C64(H64), C65(H65), C66(H66), C36(H36), C35(H35), C34(H34), C33(H33),
  C32(H32), C42(H42), C43(H43), C44(H44), C45(H45), C46(H46), C2S(H2S),
 C3S(H3S), C4S(H4S), C5S(H5S), C6S(H6S), C2SA(H2SA), C3SA(H3SA), C4SA(H4SA),
 C5SA(H5SA), C6SA(H6SA)
6.d Idealised Me refined as rotating group:
 C7S(H7SA,H7SB,H7SC), C7SA(H7SD,H7SE,H7SF)
;
_olex2_submission_special_instructions 'No special instructions were received'

loop_
_space_group_symop_operation_xyz
'x, y, z'
'-x, -y, -z'

loop_
_atom_site_label
_atom_site_type_symbol
_atom_site_fract_x
_atom_site_fract_y
_atom_site_fract_z
_atom_site_U_iso_or_equiv
_atom_site_adp_type
_atom_site_occupancy
_atom_site_site_symmetry_order
_atom_site_calc_flag
_atom_site_refinement_flags_posn
_atom_site_refinement_flags_adp
_atom_site_refinement_flags_occupancy
_atom_site_disorder_assembly
_atom_site_disorder_group
Re1A Re 0.01353(2) 0.97902(2) 0.36770(2) 0.02796(6) Uani 1 1 d . . . . .
P1A P -0.09564(8) 1.07390(8) 0.31887(6) 0.0312(2) Uani 1 1 d . . . . .
P2A P 0.15621(7) 0.99758(7) 0.26155(6) 0.0299(2) Uani 1 1 d . . . . .
O1A O 0.0230(2) 1.1068(2) 0.39868(16) 0.0334(6) Uani 1 1 d . . . . .
O2A O 0.1099(2) 0.9289(2) 0.42614(16) 0.0347(6) Uani 1 1 d . . . . .
O3A O -0.0839(2) 0.9541(2) 0.48525(15) 0.0324(6) Uani 1 1 d . . . . .
H3AA H -0.0670 0.9100 0.5161 0.049 Uiso 1 1 d GR . . . .
H3AB H -0.1007 0.9980 0.5084 0.049 Uiso 1 1 d GR . . . .
C1A C -0.0158(3) 0.8877(3) 0.3400(3) 0.0390(9) Uani 1 1 d D U . . .
C2B C -0.0505(11) 0.8298(8) 0.3027(7) 0.0545(19) Uani 0.5 1 d D U P A 1
H2BA H -0.1037 0.8636 0.2870 0.065 Uiso 0.5 1 calc R . P A 1
H2BB H 0.0020 0.8200 0.2560 0.065 Uiso 0.5 1 calc R . P A 1
C2A C -0.0499(11) 0.8099(7) 0.3237(7) 0.055(2) Uani 0.5 1 d D U P A 2
H2AA H -0.0089 0.8033 0.2719 0.066 Uiso 0.5 1 calc R . P A 2
H2AB H -0.1156 0.8259 0.3229 0.066 Uiso 0.5 1 calc R . P A 2
C3B C -0.0843(8) 0.7382(7) 0.3535(6) 0.0583(19) Uani 0.5 1 d D U P A 1
C3A C -0.0513(8) 0.7187(7) 0.3776(6) 0.0558(18) Uani 0.5 1 d D U P A 2
C8B C -0.1770(8) 0.7297(9) 0.4041(6) 0.070(3) Uani 0.5 1 d D U P A 1
H8B H -0.2167 0.7841 0.4068 0.084 Uiso 0.5 1 calc R . P A 1
C4A C 0.0305(9) 0.6797(7) 0.3890(6) 0.072(3) Uani 0.5 1 d D U P A 2
H4A H 0.0877 0.7132 0.3645 0.086 Uiso 0.5 1 calc R . P A 2
C7B C -0.2155(10) 0.6484(8) 0.4505(7) 0.074(3) Uani 0.5 1 d D U P A 1
H7B H -0.2795 0.6446 0.4853 0.089 Uiso 0.5 1 calc R . P A 1
C5A C 0.0332(9) 0.5937(8) 0.4347(6) 0.076(3) Uani 0.5 1 d D U P A 2
H5A H 0.0925 0.5705 0.4407 0.091 Uiso 0.5 1 calc R . P A 2
C6B C -0.1560(9) 0.5746(10) 0.4433(7) 0.074(3) Uani 0.5 1 d D U P A 1
H6B H -0.1804 0.5162 0.4732 0.089 Uiso 0.5 1 calc R . P A 1
C6A C -0.0437(8) 0.5401(8) 0.4716(6) 0.073(2) Uani 0.5 1 d D U P A 2
H6A H -0.0394 0.4799 0.5019 0.087 Uiso 0.5 1 calc R . P A 2
C5B C -0.0638(9) 0.5773(9) 0.3966(7) 0.084(3) Uani 0.5 1 d D U P A 1
H5B H -0.0240 0.5229 0.3960 0.100 Uiso 0.5 1 calc R . P A 1
C7A C -0.1280(9) 0.5773(8) 0.4630(7) 0.073(3) Uani 0.5 1 d D U P A 2
H7A H -0.1854 0.5443 0.4895 0.088 Uiso 0.5 1 calc R . P A 2
C4B C -0.0287(10) 0.6603(8) 0.3498(7) 0.080(3) Uani 0.5 1 d D U P A 1
H4B H 0.0350 0.6629 0.3147 0.096 Uiso 0.5 1 calc R . P A 1
C8A C -0.1290(9) 0.6641(8) 0.4149(6) 0.073(2) Uani 0.5 1 d D U P A 2
H8A H -0.1877 0.6869 0.4076 0.087 Uiso 0.5 1 calc R . P A 2
C11A C -0.0368(3) 1.1785(3) 0.3893(2) 0.0347(9) Uani 1 1 d . . . . .
C12A C -0.1013(3) 1.1782(3) 0.3514(2) 0.0355(9) Uani 1 1 d . . . . .
C13A C -0.1646(4) 1.2540(3) 0.3431(3) 0.0488(12) Uani 1 1 d . . . . .
H13A H -0.2103 1.2523 0.3197 0.059 Uiso 1 1 calc R . . . .
C14A C -0.1607(5) 1.3304(4) 0.3687(4) 0.0702(18) Uani 1 1 d . . . . .
H14A H -0.2024 1.3823 0.3618 0.084 Uiso 1 1 calc R . . . .
C15A C -0.0963(5) 1.3318(4) 0.4042(4) 0.0727(19) Uani 1 1 d . . . . .
H15A H -0.0934 1.3851 0.4213 0.087 Uiso 1 1 calc R . . . .
C16A C -0.0358(4) 1.2564(4) 0.4155(3) 0.0532(13) Uani 1 1 d . . . . .
H16A H 0.0071 1.2580 0.4414 0.064 Uiso 1 1 calc R . . . .
C21A C 0.2039(3) 0.9206(3) 0.3883(2) 0.0343(9) Uani 1 1 d . . . . .
C22A C 0.2424(3) 0.9492(3) 0.3087(2) 0.0334(9) Uani 1 1 d . . . . .
C23A C 0.3411(3) 0.9411(4) 0.2724(3) 0.0452(11) Uani 1 1 d . . . . .
H23A H 0.3673 0.9606 0.2184 0.054 Uiso 1 1 calc R . . . .
C24A C 0.4014(4) 0.9053(4) 0.3133(3) 0.0522(13) Uani 1 1 d . . . . .
H24A H 0.4685 0.9003 0.2879 0.063 Uiso 1 1 calc R . . . .
C25A C 0.3618(3) 0.8767(4) 0.3926(3) 0.0459(11) Uani 1 1 d . . . . .
H25A H 0.4028 0.8516 0.4211 0.055 Uiso 1 1 calc R . . . .
C26A C 0.2649(3) 0.8840(3) 0.4303(3) 0.0404(10) Uani 1 1 d . . . . .
H26A H 0.2394 0.8644 0.4844 0.048 Uiso 1 1 calc R . . . .
C31A C -0.2205(3) 1.0396(3) 0.3511(3) 0.0374(10) Uani 1 1 d . . . . .
C32A C -0.2567(4) 0.9758(4) 0.4199(3) 0.0488(12) Uani 1 1 d . . . . .
H32A H -0.2163 0.9491 0.4486 0.059 Uiso 1 1 calc R . . . .
C33A C -0.3513(4) 0.9509(4) 0.4470(3) 0.0593(15) Uani 1 1 d . . . . .
H33A H -0.3752 0.9077 0.4944 0.071 Uiso 1 1 calc R . . . .
C34A C -0.4106(4) 0.9873(4) 0.4067(3) 0.0583(15) Uani 1 1 d . . . . .
H34A H -0.4757 0.9705 0.4264 0.070 Uiso 1 1 calc R . . . .
C35A C -0.3761(4) 1.0485(4) 0.3377(4) 0.0580(14) Uani 1 1 d . . . . .
H35A H -0.4167 1.0726 0.3087 0.070 Uiso 1 1 calc R . . . .
C36A C -0.2811(4) 1.0754(4) 0.3099(3) 0.0494(12) Uani 1 1 d . . . . .
H36A H -0.2579 1.1187 0.2624 0.059 Uiso 1 1 calc R . . . .
C41A C -0.0695(3) 1.1106(4) 0.2154(2) 0.0411(11) Uani 1 1 d . . . . .
C42A C -0.0771(5) 1.0464(5) 0.1769(3) 0.0625(16) Uani 1 1 d . . . . .
H42A H -0.0973 0.9859 0.2042 0.075 Uiso 1 1 calc R . . . .
C43A C -0.0546(5) 1.0721(6) 0.0974(3) 0.078(2) Uani 1 1 d . . . . .
H43A H -0.0598 1.0283 0.0712 0.093 Uiso 1 1 calc R . . . .
C44A C -0.0256(5) 1.1577(6) 0.0575(3) 0.083(2) Uani 1 1 d . . . . .
H44A H -0.0118 1.1743 0.0039 0.100 Uiso 1 1 calc R . . . .
C45A C -0.0164(5) 1.2206(6) 0.0953(4) 0.084(2) Uani 1 1 d . . . . .
H45A H 0.0055 1.2805 0.0673 0.101 Uiso 1 1 calc R . . . .
C46A C -0.0388(4) 1.1975(4) 0.1744(3) 0.0573(15) Uani 1 1 d . . . . .
H46A H -0.0330 1.2418 0.1999 0.069 Uiso 1 1 calc R . . . .
C51A C 0.2025(3) 1.1085(3) 0.2007(2) 0.0362(9) Uani 1 1 d . . . . .
C52A C 0.1622(4) 1.1883(3) 0.2238(3) 0.0438(11) Uani 1 1 d . . . . .
H52A H 0.1110 1.1846 0.2710 0.053 Uiso 1 1 calc R . . . .
C53A C 0.1954(4) 1.2745(4) 0.1789(3) 0.0549(14) Uani 1 1 d . . . . .
H53A H 0.1674 1.3290 0.1956 0.066 Uiso 1 1 calc R . . . .
C54A C 0.2689(4) 1.2801(4) 0.1101(3) 0.0596(16) Uani 1 1 d . . . . .
H54A H 0.2908 1.3389 0.0792 0.072 Uiso 1 1 calc R . . . .
C55A C 0.3100(4) 1.2033(5) 0.0863(3) 0.0667(17) Uani 1 1 d . . . . .
H55A H 0.3614 1.2080 0.0390 0.080 Uiso 1 1 calc R . . . .
C56A C 0.2775(4) 1.1165(4) 0.1309(3) 0.0546(14) Uani 1 1 d . . . . .
H56A H 0.3066 1.0626 0.1136 0.065 Uiso 1 1 calc R . . . .
C61A C 0.1716(3) 0.9272(3) 0.1931(2) 0.0371(10) Uani 1 1 d . . . . .
C66A C 0.1473(4) 0.9632(4) 0.1286(3) 0.0510(13) Uani 1 1 d . . . . .
H66A H 0.1289 1.0266 0.1171 0.061 Uiso 1 1 calc R . . . .
C65A C 0.1496(5) 0.9070(5) 0.0804(3) 0.0696(18) Uani 1 1 d . . . . .
H65A H 0.1338 0.9324 0.0357 0.084 Uiso 1 1 calc R . . . .
C64A C 0.1746(5) 0.8148(5) 0.0976(3) 0.0696(18) Uani 1 1 d . . . . .
H64A H 0.1757 0.7765 0.0649 0.084 Uiso 1 1 calc R . . . .
C63A C 0.1976(5) 0.7784(4) 0.1614(3) 0.0635(16) Uani 1 1 d . . . . .
H63A H 0.2142 0.7146 0.1734 0.076 Uiso 1 1 calc R . . . .
C62A C 0.1971(4) 0.8345(4) 0.2094(3) 0.0501(12) Uani 1 1 d . . . . .
H62A H 0.2143 0.8088 0.2534 0.060 Uiso 1 1 calc R . . . .
Re1 Re 0.48538(2) 0.50545(2) 0.13653(2) 0.03214(6) Uani 1 1 d . . . . .
P2 P 0.35138(8) 0.46127(7) 0.24729(6) 0.0315(2) Uani 1 1 d . . . . .
P1 P 0.61042(8) 0.42385(8) 0.17249(6) 0.0332(2) Uani 1 1 d . . . . .
O2 O 0.3788(2) 0.5445(2) 0.08693(17) 0.0397(7) Uani 1 1 d . . . . .
O1 O 0.4953(2) 0.3828(2) 0.09282(17) 0.0360(7) Uani 1 1 d . . . . .
O3 O 0.5731(2) 0.5536(2) 0.01765(16) 0.0379(7) Uani 1 1 d . . . . .
H3A H 0.5876 0.5111 -0.0069 0.057 Uiso 1 1 d GR . . . .
H3B H 0.5391 0.5924 -0.0036 0.057 Uiso 1 1 d GR . . . .
C1 C 0.5022(3) 0.5967(3) 0.1723(3) 0.0417(11) Uani 1 1 d . . . . .
C2 C 0.5278(4) 0.6646(4) 0.2027(3) 0.0644(14) Uani 1 1 d D U . . .
H2BE H 0.5925 0.6484 0.2058 0.077 Uiso 0.765 1 calc R . P B 2
H2BF H 0.4824 0.6622 0.2551 0.077 Uiso 0.765 1 calc R . P B 2
H2AC H 0.5795 0.6367 0.2228 0.077 Uiso 0.235 1 calc R . P C 1
H2AD H 0.4717 0.6756 0.2467 0.077 Uiso 0.235 1 calc R . P C 1
C3 C 0.5595(15) 0.7547(10) 0.1523(6) 0.061(5) Uani 0.235 1 d D U P D 1
C3C C 0.5273(5) 0.7603(5) 0.1562(3) 0.0566(17) Uani 0.765 1 d D U P D 2
C4 C 0.6561(15) 0.7627(14) 0.1160(11) 0.078(6) Uani 0.235 1 d D U P D 1
H4 H 0.6964 0.7103 0.1251 0.094 Uiso 0.235 1 calc R . P D 1
C8C C 0.4556(5) 0.7924(5) 0.1260(4) 0.0608(15) Uani 0.765 1 d D U P D 2
H8C H 0.4070 0.7518 0.1342 0.073 Uiso 0.765 1 calc R . P D 2
C5 C 0.6979(16) 0.8415(14) 0.0674(12) 0.076(6) Uani 0.235 1 d D U P D 1
H5 H 0.7655 0.8449 0.0439 0.091 Uiso 0.235 1 calc R . P D 1
C7C C 0.4523(6) 0.8816(5) 0.0845(4) 0.0711(18) Uani 0.765 1 d D U P D 2
H7C H 0.4012 0.9028 0.0656 0.085 Uiso 0.765 1 calc R . P D 2
C6 C 0.6390(16) 0.9147(14) 0.0540(11) 0.068(5) Uani 0.235 1 d D U P D 1
H6 H 0.6660 0.9696 0.0187 0.082 Uiso 0.235 1 calc R . P D 1
C6C C 0.5242(7) 0.9389(7) 0.0711(6) 0.096(3) Uani 0.765 1 d D U P D 2
H6C H 0.5237 1.0005 0.0424 0.115 Uiso 0.765 1 calc R . P D 2
C7 C 0.5418(17) 0.9122(15) 0.0898(13) 0.082(4) Uani 0.235 1 d D U P D 1
H7 H 0.5017 0.9651 0.0818 0.099 Uiso 0.235 1 calc R . P D 1
C5C C 0.5969(8) 0.9070(6) 0.0993(6) 0.096(2) Uani 0.765 1 d D U P D 2
H5C H 0.6450 0.9475 0.0924 0.115 Uiso 0.765 1 calc R . P D 2
C8 C 0.5040(17) 0.8304(13) 0.1378(12) 0.080(4) Uani 0.235 1 d D U P D 1
H8 H 0.4366 0.8269 0.1617 0.097 Uiso 0.235 1 calc R . P D 1
C4C C 0.6002(8) 0.8171(6) 0.1372(7) 0.095(3) Uani 0.765 1 d D U P D 2
H4C H 0.6551 0.7939 0.1506 0.114 Uiso 0.765 1 calc R . P D 2
C21 C 0.2862(3) 0.5360(3) 0.1297(3) 0.0341(9) Uani 1 1 d . . . . .
C22 C 0.2557(3) 0.5000(3) 0.2087(3) 0.0375(10) Uani 1 1 d . . . . .
C23 C 0.1588(4) 0.4931(4) 0.2507(3) 0.0553(14) Uani 1 1 d . . . . .
H23 H 0.1389 0.4679 0.3042 0.066 Uiso 1 1 calc R . . . .
C24 C 0.0905(4) 0.5223(5) 0.2164(4) 0.0700(18) Uani 1 1 d . . . . .
H24 H 0.0242 0.5188 0.2456 0.084 Uiso 1 1 calc R . . . .
C25 C 0.1220(4) 0.5572(4) 0.1374(3) 0.0563(14) Uani 1 1 d . . . . .
H25 H 0.0759 0.5762 0.1128 0.068 Uiso 1 1 calc R . . . .
C26 C 0.2166(4) 0.5648(4) 0.0946(3) 0.0447(11) Uani 1 1 d . . . . .
H26 H 0.2357 0.5895 0.0411 0.054 Uiso 1 1 calc R . . . .
C11 C 0.5630(3) 0.3180(3) 0.0972(2) 0.0355(9) Uani 1 1 d . . . . .
C12 C 0.6270(3) 0.3225(3) 0.1346(2) 0.0391(10) Uani 1 1 d . . . . .
C13 C 0.6975(4) 0.2521(4) 0.1384(3) 0.0490(12) Uani 1 1 d . . . . .
H13 H 0.7421 0.2567 0.1618 0.059 Uiso 1 1 calc R U . . .
C14 C 0.7026(5) 0.1777(4) 0.1089(4) 0.0628(16) Uani 1 1 d . . . . .
H14 H 0.7492 0.1295 0.1132 0.075 Uiso 1 1 calc R . . . .
C15 C 0.6389(5) 0.1726(4) 0.0724(4) 0.0707(18) Uani 1 1 d . . . . .
H15 H 0.6426 0.1207 0.0516 0.085 Uiso 1 1 calc R . . . .
C16 C 0.5714(4) 0.2409(4) 0.0660(3) 0.0527(13) Uani 1 1 d . . . . .
H16 H 0.5294 0.2362 0.0402 0.063 Uiso 1 1 calc R . . . .
C51 C 0.3307(3) 0.5228(3) 0.3222(3) 0.0389(10) Uani 1 1 d . . . . .
C56 C 0.2799(6) 0.6047(4) 0.3229(4) 0.073(2) Uani 1 1 d . . . . .
H56 H 0.2483 0.6273 0.2868 0.088 Uiso 1 1 calc R . . . .
C55 C 0.2737(7) 0.6562(5) 0.3761(4) 0.092(3) Uani 1 1 d . . . . .
H55 H 0.2381 0.7131 0.3759 0.110 Uiso 1 1 calc R . . . .
C54 C 0.3190(5) 0.6239(4) 0.4279(3) 0.0667(17) Uani 1 1 d . . . . .
H54 H 0.3147 0.6581 0.4644 0.080 Uiso 1 1 calc R . . . .
C53 C 0.3705(4) 0.5424(4) 0.4274(3) 0.0544(14) Uani 1 1 d . . . . .
H53 H 0.4028 0.5203 0.4631 0.065 Uiso 1 1 calc R . . . .
C52 C 0.3761(4) 0.4918(4) 0.3750(3) 0.0471(12) Uani 1 1 d . . . . .
H52 H 0.4117 0.4348 0.3754 0.056 Uiso 1 1 calc R . . . .
C61 C 0.3243(3) 0.3421(3) 0.2991(2) 0.0354(9) Uani 1 1 d . . . . .
C62 C 0.3679(4) 0.2718(3) 0.2625(3) 0.0432(11) Uani 1 1 d . . . . .
H62 H 0.4122 0.2863 0.2118 0.052 Uiso 1 1 calc R . . . .
C63 C 0.3474(4) 0.1799(3) 0.2993(3) 0.0480(12) Uani 1 1 d . . . . .
H63 H 0.3781 0.1322 0.2738 0.058 Uiso 1 1 calc R . . . .
C64 C 0.2832(4) 0.1582(4) 0.3722(3) 0.0530(13) Uani 1 1 d . . . . .
H64 H 0.2701 0.0955 0.3973 0.064 Uiso 1 1 calc R . . . .
C65 C 0.2382(5) 0.2263(4) 0.4085(3) 0.0632(16) Uani 1 1 d . . . . .
H65 H 0.1924 0.2110 0.4585 0.076 Uiso 1 1 calc R . . . .
C66 C 0.2587(4) 0.3190(4) 0.3729(3) 0.0541(13) Uani 1 1 d . . . . .
H66 H 0.2278 0.3661 0.3991 0.065 Uiso 1 1 calc R . . . .
C31 C 0.7294(3) 0.4750(4) 0.1340(3) 0.0420(11) Uani 1 1 d . . . . .
C36 C 0.7457(4) 0.5540(4) 0.0760(3) 0.0560(15) Uani 1 1 d . . . . .
H36 H 0.6947 0.5831 0.0594 0.067 Uiso 1 1 calc R . . . .
C35 C 0.8361(5) 0.5912(5) 0.0419(4) 0.081(2) Uani 1 1 d . . . . .
H35 H 0.8471 0.6445 0.0011 0.097 Uiso 1 1 calc R . . . .
C34 C 0.9098(4) 0.5508(5) 0.0673(4) 0.074(2) Uani 1 1 d . . . . .
H34 H 0.9715 0.5764 0.0443 0.089 Uiso 1 1 calc R . . . .
C33 C 0.8938(4) 0.4737(4) 0.1258(4) 0.0598(15) Uani 1 1 d . . . . .
H33 H 0.9445 0.4458 0.1433 0.072 Uiso 1 1 calc R . . . .
C32 C 0.8038(4) 0.4361(4) 0.1597(3) 0.0522(13) Uani 1 1 d . . . . .
H32 H 0.7930 0.3832 0.2008 0.063 Uiso 1 1 calc R . . . .
C41 C 0.5975(3) 0.3816(3) 0.2735(3) 0.0388(10) Uani 1 1 d . . . . .
C42 C 0.5619(4) 0.2963(4) 0.3139(3) 0.0491(12) Uani 1 1 d . . . . .
H42 H 0.5484 0.2556 0.2886 0.059 Uiso 1 1 calc R . . . .
C43 C 0.5457(4) 0.2693(5) 0.3923(3) 0.0605(15) Uani 1 1 d . . . . .
H43 H 0.5223 0.2097 0.4197 0.073 Uiso 1 1 calc R . . . .
C44 C 0.5633(4) 0.3277(5) 0.4300(3) 0.0640(17) Uani 1 1 d . . . . .
H44 H 0.5508 0.3095 0.4834 0.077 Uiso 1 1 calc R . . . .
C45 C 0.5989(4) 0.4126(5) 0.3895(3) 0.0631(16) Uani 1 1 d . . . . .
H45 H 0.6125 0.4529 0.4151 0.076 Uiso 1 1 calc R . . . .
C46 C 0.6155(4) 0.4407(4) 0.3119(3) 0.0499(12) Uani 1 1 d . . . . .
H46 H 0.6392 0.5003 0.2849 0.060 Uiso 1 1 calc R . . . .
C1S C 0.6984(9) 0.7369(10) 0.2937(7) 0.113(3) Uani 0.6667 1 d D U P E 1
C2S C 0.6977(11) 0.8315(10) 0.2668(8) 0.120(4) Uani 0.6667 1 d D U P E 1
H2S H 0.6469 0.8669 0.2948 0.143 Uiso 0.6667 1 calc R . P E 1
C3S C 0.7643(10) 0.8769(11) 0.2037(8) 0.124(4) Uani 0.6667 1 d D U P E 1
H3S H 0.7627 0.9421 0.1862 0.149 Uiso 0.6667 1 calc R . P E 1
C4S C 0.8339(11) 0.8213(10) 0.1674(9) 0.126(4) Uani 0.6667 1 d D U P E 1
H4S H 0.8825 0.8503 0.1224 0.151 Uiso 0.6667 1 calc R . P E 1
C5S C 0.8408(12) 0.7261(11) 0.1897(9) 0.138(4) Uani 0.6667 1 d D U P E 1
H5S H 0.8919 0.6919 0.1608 0.166 Uiso 0.6667 1 calc R . P E 1
C6S C 0.7683(10) 0.6798(11) 0.2582(8) 0.118(3) Uani 0.6667 1 d D U P E 1
H6S H 0.7692 0.6148 0.2770 0.141 Uiso 0.6667 1 calc R . P E 1
C7S C 0.6119(11) 0.7106(13) 0.3654(9) 0.148(5) Uani 0.6667 1 d D U P E 1
H7SA H 0.6258 0.7180 0.4095 0.222 Uiso 0.6667 1 calc GR . P E 1
H7SB H 0.5972 0.6462 0.3728 0.222 Uiso 0.6667 1 calc GR . P E 1
H7SC H 0.5569 0.7507 0.3602 0.222 Uiso 0.6667 1 calc GR . P E 1
C1SA C 0.8000(19) 0.7479(18) 0.2256(16) 0.145(8) Uani 0.3333 1 d D U P F 2
C2SA C 0.7299(18) 0.805(2) 0.2638(16) 0.131(7) Uani 0.3333 1 d D U P F 2
H2SA H 0.7299 0.8703 0.2443 0.157 Uiso 0.3333 1 calc R . P F 2
C3SA C 0.659(2) 0.765(2) 0.3322(16) 0.151(8) Uani 0.3333 1 d D U P F 2
H3SA H 0.6099 0.8014 0.3602 0.181 Uiso 0.3333 1 calc R . P F 2
C4SA C 0.663(2) 0.668(2) 0.3580(17) 0.150(8) Uani 0.3333 1 d D U P F 2
H4SA H 0.6158 0.6382 0.4038 0.180 Uiso 0.3333 1 calc R . P F 2
C5SA C 0.735(2) 0.6183(19) 0.3159(16) 0.138(7) Uani 0.3333 1 d D U P F 2
H5SA H 0.7357 0.5534 0.3355 0.165 Uiso 0.3333 1 calc R . P F 2
C6SA C 0.808(2) 0.651(2) 0.2486(16) 0.148(8) Uani 0.3333 1 d D U P F 2
H6SA H 0.8569 0.6132 0.2213 0.177 Uiso 0.3333 1 calc R . P F 2
C7SA C 0.878(2) 0.778(2) 0.1543(17) 0.154(8) Uani 0.3333 1 d D U P F 2
H7SD H 0.8656 0.8425 0.1310 0.232 Uiso 0.3333 1 calc GR . P F 2
H7SE H 0.8836 0.7390 0.1193 0.232 Uiso 0.3333 1 calc GR . P F 2
H7SF H 0.9383 0.7739 0.1646 0.232 Uiso 0.3333 1 calc GR . P F 2

loop_
_atom_site_aniso_label
_atom_site_aniso_U_11
_atom_site_aniso_U_22
_atom_site_aniso_U_33
_atom_site_aniso_U_23
_atom_site_aniso_U_13
_atom_site_aniso_U_12
Re1A 0.02653(10) 0.03466(10) 0.02288(9) -0.00307(7) -0.00990(7) -0.00468(7)
P1A 0.0283(5) 0.0400(6) 0.0253(5) -0.0034(4) -0.0116(4) -0.0026(4)
P2A 0.0292(5) 0.0355(5) 0.0240(5) -0.0052(4) -0.0084(4) -0.0039(4)
O1A 0.0342(16) 0.0390(16) 0.0297(15) -0.0075(12) -0.0130(13) -0.0058(12)
O2A 0.0328(15) 0.0441(17) 0.0246(14) 0.0005(12) -0.0113(12) -0.0042(13)
O3A 0.0317(15) 0.0425(17) 0.0231(13) -0.0034(12) -0.0113(12) -0.0043(12)
C1A 0.032(2) 0.0445(18) 0.038(2) -0.0099(16) -0.0079(18) -0.0034(15)
C2B 0.058(4) 0.057(2) 0.054(3) -0.0164(19) -0.021(2) -0.010(2)
C2A 0.057(4) 0.054(2) 0.058(3) -0.0173(18) -0.018(3) -0.0114(19)
C3B 0.064(3) 0.057(2) 0.057(3) -0.0149(18) -0.020(2) -0.0110(18)
C3A 0.065(3) 0.052(2) 0.053(3) -0.019(2) -0.015(2) -0.0087(18)
C8B 0.067(3) 0.064(3) 0.069(5) -0.010(3) -0.014(3) -0.009(2)
C4A 0.069(3) 0.066(3) 0.076(6) -0.009(4) -0.023(3) -0.009(2)
C7B 0.072(3) 0.065(3) 0.073(4) -0.009(2) -0.013(3) -0.009(2)
C5A 0.078(3) 0.066(3) 0.077(4) -0.009(3) -0.024(3) -0.007(2)
C6B 0.076(3) 0.067(3) 0.072(4) -0.012(2) -0.018(3) -0.007(2)
C6A 0.080(3) 0.067(3) 0.069(4) -0.017(3) -0.020(3) -0.009(2)
C5B 0.079(3) 0.065(3) 0.089(4) -0.010(2) -0.011(3) -0.005(2)
C7A 0.079(3) 0.062(3) 0.074(4) -0.012(3) -0.019(2) -0.013(2)
C4B 0.076(3) 0.064(2) 0.084(4) -0.011(2) -0.012(3) -0.003(2)
C8A 0.069(3) 0.063(3) 0.079(4) -0.009(3) -0.019(2) -0.015(2)
C11A 0.034(2) 0.036(2) 0.030(2) -0.0050(17) -0.0064(18) -0.0045(17)
C12A 0.033(2) 0.043(2) 0.029(2) -0.0068(18) -0.0090(18) -0.0018(18)
C13A 0.046(3) 0.041(3) 0.060(3) -0.007(2) -0.024(3) 0.004(2)
C14A 0.060(4) 0.048(3) 0.114(6) -0.031(3) -0.040(4) 0.020(3)
C15A 0.065(4) 0.050(3) 0.111(6) -0.042(4) -0.025(4) 0.005(3)
C16A 0.050(3) 0.054(3) 0.065(3) -0.026(3) -0.023(3) 0.002(2)
C21A 0.033(2) 0.038(2) 0.036(2) -0.0103(18) -0.0151(19) -0.0019(17)
C22A 0.031(2) 0.041(2) 0.032(2) -0.0102(18) -0.0133(18) -0.0022(17)
C23A 0.034(2) 0.062(3) 0.037(2) -0.012(2) -0.008(2) 0.000(2)
C24A 0.029(2) 0.071(4) 0.055(3) -0.016(3) -0.013(2) 0.003(2)
C25A 0.037(3) 0.056(3) 0.054(3) -0.013(2) -0.027(2) 0.004(2)
C26A 0.043(3) 0.043(3) 0.039(2) -0.007(2) -0.022(2) 0.002(2)
C31A 0.035(2) 0.047(3) 0.036(2) -0.0147(19) -0.0146(19) -0.0027(19)
C32A 0.038(3) 0.071(3) 0.037(2) -0.003(2) -0.013(2) -0.015(2)
C33A 0.044(3) 0.083(4) 0.045(3) -0.003(3) -0.009(2) -0.024(3)
C34A 0.026(2) 0.083(4) 0.068(4) -0.029(3) -0.009(2) -0.012(2)
C35A 0.035(3) 0.074(4) 0.073(4) -0.018(3) -0.027(3) -0.003(3)
C36A 0.037(3) 0.060(3) 0.055(3) -0.007(2) -0.023(2) -0.005(2)
C41A 0.029(2) 0.064(3) 0.029(2) -0.004(2) -0.0155(18) 0.002(2)
C42A 0.075(4) 0.077(4) 0.039(3) -0.011(3) -0.026(3) 0.003(3)
C43A 0.078(5) 0.127(6) 0.038(3) -0.031(4) -0.032(3) 0.025(4)
C44A 0.062(4) 0.149(8) 0.027(3) -0.005(4) -0.013(3) 0.004(4)
C45A 0.067(4) 0.122(6) 0.044(3) 0.026(4) -0.019(3) -0.028(4)
C46A 0.049(3) 0.078(4) 0.039(3) 0.008(3) -0.017(2) -0.021(3)
C51A 0.032(2) 0.042(2) 0.033(2) 0.0001(18) -0.0124(18) -0.0098(18)
C52A 0.040(3) 0.047(3) 0.039(2) -0.001(2) -0.010(2) -0.010(2)
C53A 0.065(4) 0.037(3) 0.061(3) 0.003(2) -0.026(3) -0.016(2)
C54A 0.055(3) 0.055(3) 0.063(4) 0.017(3) -0.027(3) -0.024(3)
C55A 0.048(3) 0.080(4) 0.050(3) 0.010(3) -0.001(3) -0.026(3)
C56A 0.041(3) 0.063(3) 0.043(3) -0.002(2) 0.001(2) -0.012(2)
C61A 0.037(2) 0.045(3) 0.027(2) -0.0095(18) -0.0066(18) -0.0044(19)
C66A 0.063(3) 0.059(3) 0.041(3) -0.016(2) -0.028(3) 0.004(3)
C65A 0.102(5) 0.081(4) 0.042(3) -0.023(3) -0.041(3) 0.009(4)
C64A 0.095(5) 0.072(4) 0.056(4) -0.033(3) -0.030(4) 0.001(4)
C63A 0.092(5) 0.051(3) 0.061(4) -0.027(3) -0.034(3) 0.007(3)
C62A 0.070(4) 0.047(3) 0.038(3) -0.012(2) -0.024(3) 0.002(2)
Re1 0.02967(10) 0.04142(11) 0.02709(10) 0.00076(8) -0.01534(8) -0.00836(8)
P2 0.0305(5) 0.0376(6) 0.0286(5) -0.0052(4) -0.0133(4) -0.0049(4)
P1 0.0293(5) 0.0461(6) 0.0271(5) -0.0018(4) -0.0155(4) -0.0074(4)
O2 0.0360(17) 0.0516(19) 0.0345(16) 0.0010(14) -0.0212(14) -0.0076(14)
O1 0.0366(16) 0.0442(17) 0.0326(15) -0.0048(13) -0.0187(13) -0.0080(13)
O3 0.0340(16) 0.0505(19) 0.0293(15) 0.0025(13) -0.0160(13) -0.0108(14)
C1 0.045(3) 0.046(3) 0.036(2) 0.003(2) -0.019(2) -0.019(2)
C2 0.074(3) 0.062(2) 0.074(3) -0.0178(19) -0.039(3) -0.0174(19)
C3 0.075(4) 0.060(3) 0.062(9) -0.025(4) -0.028(3) -0.013(2)
C3C 0.059(3) 0.057(2) 0.055(3) -0.025(2) -0.012(2) -0.0062(19)
C4 0.076(4) 0.063(4) 0.095(12) -0.020(5) -0.025(3) -0.013(3)
C8C 0.061(3) 0.063(2) 0.058(3) -0.022(2) -0.015(3) -0.005(2)
C5 0.081(4) 0.060(5) 0.086(10) -0.026(5) -0.020(4) -0.013(3)
C7C 0.081(3) 0.064(3) 0.067(4) -0.021(2) -0.019(3) -0.002(2)
C6 0.085(5) 0.062(4) 0.064(8) -0.032(4) -0.018(4) -0.008(3)
C6C 0.101(3) 0.079(3) 0.110(5) -0.011(3) -0.041(3) -0.017(2)
C7 0.085(5) 0.072(4) 0.081(6) -0.016(3) -0.018(3) -0.006(3)
C5C 0.100(3) 0.076(3) 0.113(5) -0.007(3) -0.042(3) -0.023(2)
C8 0.081(4) 0.072(3) 0.082(6) -0.013(3) -0.022(3) -0.006(3)
C4C 0.087(4) 0.075(3) 0.129(7) -0.002(3) -0.050(4) -0.028(2)
C21 0.033(2) 0.035(2) 0.040(2) -0.0107(18) -0.0189(19) -0.0012(17)
C22 0.036(2) 0.045(3) 0.039(2) -0.014(2) -0.018(2) -0.0020(19)
C23 0.036(3) 0.085(4) 0.042(3) -0.019(3) -0.009(2) 0.004(3)
C24 0.032(3) 0.121(6) 0.060(4) -0.026(4) -0.020(3) 0.010(3)
C25 0.035(3) 0.083(4) 0.063(3) -0.024(3) -0.030(3) 0.008(3)
C26 0.043(3) 0.056(3) 0.048(3) -0.021(2) -0.028(2) 0.008(2)
C11 0.033(2) 0.043(2) 0.032(2) -0.0030(18) -0.0159(18) -0.0034(18)
C12 0.037(2) 0.050(3) 0.030(2) -0.0033(19) -0.0123(19) -0.008(2)
C13 0.047(3) 0.055(3) 0.049(3) -0.006(2) -0.026(2) 0.003(2)
C14 0.068(4) 0.059(3) 0.074(4) -0.024(3) -0.039(3) 0.017(3)
C15 0.079(5) 0.064(4) 0.091(5) -0.038(4) -0.046(4) 0.011(3)
C16 0.055(3) 0.057(3) 0.060(3) -0.019(3) -0.032(3) -0.002(2)
C51 0.044(3) 0.045(3) 0.034(2) -0.0095(19) -0.019(2) -0.005(2)
C56 0.125(6) 0.059(4) 0.065(4) -0.033(3) -0.065(4) 0.033(4)
C55 0.168(9) 0.060(4) 0.084(5) -0.041(4) -0.085(6) 0.042(5)
C54 0.099(5) 0.064(4) 0.050(3) -0.022(3) -0.033(3) -0.007(3)
C53 0.065(4) 0.071(4) 0.037(3) -0.014(2) -0.026(3) -0.007(3)
C52 0.049(3) 0.061(3) 0.036(2) -0.010(2) -0.018(2) -0.009(2)
C61 0.031(2) 0.042(2) 0.032(2) -0.0033(18) -0.0117(18) -0.0076(18)
C62 0.043(3) 0.045(3) 0.037(2) -0.003(2) -0.010(2) -0.010(2)
C63 0.055(3) 0.037(3) 0.054(3) -0.006(2) -0.022(3) -0.007(2)
C64 0.066(4) 0.046(3) 0.047(3) 0.005(2) -0.024(3) -0.021(3)
C65 0.067(4) 0.061(4) 0.045(3) 0.002(3) -0.001(3) -0.027(3)
C66 0.056(3) 0.052(3) 0.041(3) -0.007(2) 0.002(2) -0.015(2)
C31 0.036(2) 0.059(3) 0.035(2) -0.003(2) -0.019(2) -0.013(2)
C36 0.046(3) 0.075(4) 0.052(3) 0.007(3) -0.030(3) -0.023(3)
C35 0.063(4) 0.106(6) 0.069(4) 0.032(4) -0.038(3) -0.047(4)
C34 0.048(3) 0.109(6) 0.064(4) 0.002(4) -0.022(3) -0.036(4)
C33 0.039(3) 0.077(4) 0.071(4) -0.015(3) -0.028(3) -0.008(3)
C32 0.040(3) 0.059(3) 0.059(3) 0.000(3) -0.025(3) -0.007(2)
C41 0.034(2) 0.052(3) 0.034(2) -0.005(2) -0.0197(19) -0.0021(19)
C42 0.045(3) 0.063(3) 0.038(3) -0.003(2) -0.017(2) -0.006(2)
C43 0.058(3) 0.078(4) 0.035(3) 0.008(3) -0.015(2) -0.005(3)
C44 0.056(3) 0.102(5) 0.029(3) -0.001(3) -0.020(2) 0.003(3)
C45 0.060(4) 0.103(5) 0.041(3) -0.028(3) -0.030(3) 0.006(3)
C46 0.048(3) 0.068(3) 0.038(3) -0.008(2) -0.022(2) -0.007(2)
C1S 0.115(5) 0.131(4) 0.119(5) -0.050(3) -0.053(4) -0.018(3)
C2S 0.124(5) 0.132(4) 0.124(5) -0.050(3) -0.051(4) -0.018(3)
C3S 0.129(6) 0.138(4) 0.127(5) -0.050(3) -0.049(4) -0.022(3)
C4S 0.127(5) 0.137(4) 0.132(5) -0.052(4) -0.047(4) -0.024(4)
C5S 0.138(6) 0.138(4) 0.143(6) -0.052(4) -0.035(5) -0.021(4)
C6S 0.117(5) 0.133(4) 0.129(5) -0.053(3) -0.051(4) -0.020(3)
C7S 0.138(6) 0.148(6) 0.146(6) -0.038(4) -0.031(5) -0.011(5)
C1SA 0.148(9) 0.145(7) 0.150(8) -0.037(4) -0.055(6) -0.007(4)
C2SA 0.134(9) 0.142(7) 0.139(8) -0.038(4) -0.066(6) -0.010(4)
C3SA 0.155(9) 0.143(7) 0.155(8) -0.036(5) -0.049(6) -0.007(5)
C4SA 0.153(9) 0.142(7) 0.153(8) -0.036(5) -0.048(6) -0.006(5)
C5SA 0.140(9) 0.143(7) 0.144(8) -0.039(4) -0.060(6) -0.008(4)
C6SA 0.150(9) 0.145(7) 0.152(8) -0.037(4) -0.053(6) -0.007(4)
C7SA 0.158(9) 0.148(8) 0.155(8) -0.037(5) -0.048(6) -0.008(6)

loop_
_atom_type_symbol
_atom_type_description
_atom_type_scat_dispersion_real
_atom_type_scat_dispersion_imag
_atom_type_scat_source
C C 0.0181 0.0091 'International Tables Vol C Tables 4.2.6.8 and 6.1.1.4'
H H 0.0000 0.0000 'International Tables Vol C Tables 4.2.6.8 and 6.1.1.4'
O O 0.0492 0.0322 'International Tables Vol C Tables 4.2.6.8 and 6.1.1.4'
P P 0.2955 0.4335 'International Tables Vol C Tables 4.2.6.8 and 6.1.1.4'
Re Re -5.2083 5.8923 'International Tables Vol C Tables 4.2.6.8 and 6.1.1.4'

loop_
_geom_angle_atom_site_label_1
_geom_angle_atom_site_label_2
_geom_angle_atom_site_label_3
_geom_angle
_geom_angle_site_symmetry_1
_geom_angle_site_symmetry_3
_geom_angle_publ_flag
P1A Re1A P2A 102.47(4) . . ?
O1A Re1A P1A 79.44(8) . . ?
O1A Re1A P2A 95.42(8) . . ?
O2A Re1A P1A 162.17(9) . . ?
O2A Re1A P2A 81.87(8) . . ?
O2A Re1A O1A 82.94(11) . . ?
O2A Re1A O3A 79.37(11) . . ?
O3A Re1A P1A 94.37(8) . . ?
O3A Re1A P2A 160.86(8) . . ?
O3A Re1A O1A 78.63(11) . . ?
C1A Re1A P1A 89.02(16) . . ?
C1A Re1A P2A 90.15(15) . . ?
C1A Re1A O1A 168.03(17) . . ?
C1A Re1A O2A 108.39(18) . . ?
C1A Re1A O3A 99.27(17) . . ?
C12A P1A Re1A 103.11(15) . . ?
C12A P1A C31A 105.4(2) . . ?
C12A P1A C41A 106.0(2) . . ?
C31A P1A Re1A 119.89(16) . . ?
C41A P1A Re1A 120.39(15) . . ?
C41A P1A C31A 100.7(2) . . ?
C22A P2A Re1A 100.01(14) . . ?
C22A P2A C51A 105.7(2) . . ?
C22A P2A C61A 105.0(2) . . ?
C51A P2A Re1A 124.64(16) . . ?
C51A P2A C61A 103.1(2) . . ?
C61A P2A Re1A 116.31(15) . . ?
C11A O1A Re1A 121.2(3) . . ?
C21A O2A Re1A 121.1(2) . . ?
Re1A O3A H3AA 115.3 . . ?
Re1A O3A H3AB 120.0 . . ?
H3AA O3A H3AB 104.5 . . ?
C2B C1A Re1A 164.7(6) . . ?
C2A C1A Re1A 174.0(7) . . ?
C1A C2B H2BA 109.0 . . ?
C1A C2B H2BB 109.0 . . ?
H2BA C2B H2BB 107.8 . . ?
C3B C2B C1A 113.0(8) . . ?
C3B C2B H2BA 109.0 . . ?
C3B C2B H2BB 109.0 . . ?
C1A C2A H2AA 108.2 . . ?
C1A C2A H2AB 108.2 . . ?
C1A C2A C3A 116.5(9) . . ?
H2AA C2A H2AB 107.3 . . ?
C3A C2A H2AA 108.2 . . ?
C3A C2A H2AB 108.2 . . ?
C8B C3B C2B 120.1(11) . . ?
C4B C3B C2B 122.6(11) . . ?
C4B C3B C8B 117.2(11) . . ?
C4A C3A C2A 120.5(10) . . ?
C4A C3A C8A 114.0(11) . . ?
C8A C3A C2A 125.4(11) . . ?
C3B C8B H8B 117.8 . . ?
C7B C8B C3B 124.4(12) . . ?
C7B C8B H8B 117.8 . . ?
C3A C4A H4A 118.9 . . ?
C3A C4A C5A 122.2(11) . . ?
C5A C4A H4A 118.9 . . ?
C8B C7B H7B 122.7 . . ?
C6B C7B C8B 114.7(13) . . ?
C6B C7B H7B 122.7 . . ?
C4A C5A H5A 118.2 . . ?
C6A C5A C4A 123.7(12) . . ?
C6A C5A H5A 118.2 . . ?
C7B C6B H6B 117.7 . . ?
C7B C6B C5B 124.6(14) . . ?
C5B C6B H6B 117.7 . . ?
C5A C6A H6A 121.9 . . ?
C5A C6A C7A 116.1(11) . . ?
C7A C6A H6A 121.9 . . ?
C6B C5B H5B 120.7 . . ?
C6B C5B C4B 118.6(14) . . ?
C4B C5B H5B 120.7 . . ?
C6A C7A H7A 120.3 . . ?
C6A C7A C8A 119.3(12) . . ?
C8A C7A H7A 120.3 . . ?
C3B C4B C5B 120.4(13) . . ?
C3B C4B H4B 119.8 . . ?
C5B C4B H4B 119.8 . . ?
C3A C8A C7A 124.5(12) . . ?
C3A C8A H8A 117.7 . . ?
C7A C8A H8A 117.7 . . ?
O1A C11A C12A 121.1(4) . . ?
O1A C11A C16A 120.7(4) . . ?
C16A C11A C12A 118.2(4) . . ?
C11A C12A P1A 114.5(3) . . ?
C13A C12A P1A 125.4(4) . . ?
C13A C12A C11A 120.1(4) . . ?
C12A C13A H13A 119.9 . . ?
C14A C13A C12A 120.1(5) . . ?
C14A C13A H13A 119.9 . . ?
C13A C14A H14A 120.0 . . ?
C13A C14A C15A 119.9(5) . . ?
C15A C14A H14A 120.0 . . ?
C14A C15A H15A 119.6 . . ?
C14A C15A C16A 120.8(5) . . ?
C16A C15A H15A 119.6 . . ?
C11A C16A H16A 119.6 . . ?
C15A C16A C11A 120.8(5) . . ?
C15A C16A H16A 119.6 . . ?
O2A C21A C22A 121.6(4) . . ?
O2A C21A C26A 118.6(4) . . ?
C22A C21A C26A 119.8(4) . . ?
C21A C22A P2A 115.3(3) . . ?
C23A C22A P2A 125.5(3) . . ?
C23A C22A C21A 119.2(4) . . ?
C22A C23A H23A 119.3 . . ?
C24A C23A C22A 121.4(5) . . ?
C24A C23A H23A 119.3 . . ?
C23A C24A H24A 120.7 . . ?
C23A C24A C25A 118.7(5) . . ?
C25A C24A H24A 120.7 . . ?
C24A C25A H25A 119.3 . . ?
C26A C25A C24A 121.5(4) . . ?
C26A C25A H25A 119.3 . . ?
C21A C26A H26A 120.3 . . ?
C25A C26A C21A 119.4(4) . . ?
C25A C26A H26A 120.3 . . ?
C32A C31A P1A 119.0(4) . . ?
C36A C31A P1A 122.8(4) . . ?
C36A C31A C32A 118.1(4) . . ?
C31A C32A H32A 119.8 . . ?
C33A C32A C31A 120.5(5) . . ?
C33A C32A H32A 119.8 . . ?
C32A C33A H33A 119.5 . . ?
C34A C33A C32A 121.0(5) . . ?
C34A C33A H33A 119.5 . . ?
C33A C34A H34A 120.1 . . ?
C33A C34A C35A 119.7(5) . . ?
C35A C34A H34A 120.1 . . ?
C34A C35A H35A 119.9 . . ?
C34A C35A C36A 120.1(5) . . ?
C36A C35A H35A 119.9 . . ?
C31A C36A C35A 120.6(5) . . ?
C31A C36A H36A 119.7 . . ?
C35A C36A H36A 119.7 . . ?
C42A C41A P1A 118.4(4) . . ?
C46A C41A P1A 122.4(4) . . ?
C46A C41A C42A 119.1(5) . . ?
C41A C42A H42A 120.3 . . ?
C41A C42A C43A 119.4(6) . . ?
C43A C42A H42A 120.3 . . ?
C42A C43A H43A 119.3 . . ?
C44A C43A C42A 121.3(7) . . ?
C44A C43A H43A 119.3 . . ?
C43A C44A H44A 120.3 . . ?
C43A C44A C45A 119.3(6) . . ?
C45A C44A H44A 120.3 . . ?
C44A C45A H45A 119.6 . . ?
C44A C45A C46A 120.8(7) . . ?
C46A C45A H45A 119.6 . . ?
C41A C46A C45A 120.0(6) . . ?
C41A C46A H46A 120.0 . . ?
C45A C46A H46A 120.0 . . ?
C52A C51A P2A 119.2(3) . . ?
C52A C51A C56A 117.9(4) . . ?
C56A C51A P2A 122.8(4) . . ?
C51A C52A H52A 119.5 . . ?
C51A C52A C53A 121.0(5) . . ?
C53A C52A H52A 119.5 . . ?
C52A C53A H53A 120.2 . . ?
C54A C53A C52A 119.6(6) . . ?
C54A C53A H53A 120.2 . . ?
C53A C54A H54A 119.6 . . ?
C55A C54A C53A 120.7(5) . . ?
C55A C54A H54A 119.6 . . ?
C54A C55A H55A 119.9 . . ?
C54A C55A C56A 120.1(6) . . ?
C56A C55A H55A 119.9 . . ?
C51A C56A H56A 119.7 . . ?
C55A C56A C51A 120.6(6) . . ?
C55A C56A H56A 119.7 . . ?
C66A C61A P2A 120.2(4) . . ?
C66A C61A C62A 118.9(4) . . ?
C62A C61A P2A 120.4(3) . . ?
C61A C66A H66A 119.8 . . ?
C61A C66A C65A 120.4(5) . . ?
C65A C66A H66A 119.8 . . ?
C66A C65A H65A 120.0 . . ?
C64A C65A C66A 120.0(5) . . ?
C64A C65A H65A 120.0 . . ?
C65A C64A H64A 120.0 . . ?
C63A C64A C65A 120.1(5) . . ?
C63A C64A H64A 120.0 . . ?
C64A C63A H63A 119.8 . . ?
C64A C63A C62A 120.3(6) . . ?
C62A C63A H63A 119.8 . . ?
C61A C62A C63A 120.3(5) . . ?
C61A C62A H62A 119.9 . . ?
C63A C62A H62A 119.9 . . ?
P1 Re1 P2 102.24(4) . . ?
O2 Re1 P2 81.81(9) . . ?
O2 Re1 P1 161.84(10) . . ?
O2 Re1 O1 82.29(12) . . ?
O2 Re1 O3 79.65(11) . . ?
O1 Re1 P2 96.47(8) . . ?
O1 Re1 P1 79.67(8) . . ?
O3 Re1 P2 161.32(8) . . ?
O3 Re1 P1 94.74(9) . . ?
O3 Re1 O1 78.84(12) . . ?
C1 Re1 P2 89.58(15) . . ?
C1 Re1 P1 88.55(16) . . ?
C1 Re1 O2 109.29(18) . . ?
C1 Re1 O1 167.65(18) . . ?
C1 Re1 O3 98.64(17) . . ?
C22 P2 Re1 100.16(15) . . ?
C22 P2 C51 105.9(2) . . ?
C22 P2 C61 104.6(2) . . ?
C51 P2 Re1 115.86(15) . . ?
C51 P2 C61 103.9(2) . . ?
C61 P2 Re1 124.38(16) . . ?
C12 P1 Re1 103.28(15) . . ?
C12 P1 C31 105.3(2) . . ?
C12 P1 C41 105.9(2) . . ?
C31 P1 Re1 119.32(16) . . ?
C41 P1 Re1 120.88(15) . . ?
C41 P1 C31 100.7(2) . . ?
C21 O2 Re1 120.8(3) . . ?
C11 O1 Re1 121.0(3) . . ?
Re1 O3 H3A 112.6 . . ?
Re1 O3 H3B 107.3 . . ?
H3A O3 H3B 104.6 . . ?
C2 C1 Re1 172.1(5) . . ?
C1 C2 H2BE 108.9 . . ?
C1 C2 H2BF 108.9 . . ?
C1 C2 H2AC 107.6 . . ?
C1 C2 H2AD 107.6 . . ?
C1 C2 C3 118.9(4) . . ?
C1 C2 C3C 113.4(5) . . ?
H2BE C2 H2BF 107.7 . . ?
H2AC C2 H2AD 107.0 . . ?
C3 C2 H2AC 107.6 . . ?
C3 C2 H2AD 107.6 . . ?
C3C C2 H2BE 108.9 . . ?
C3C C2 H2BF 108.9 . . ?
C4 C3 C2 115.9(15) . . ?
C8 C3 C2 127.4(16) . . ?
C8 C3 C4 116.6(16) . . ?
C8C C3C C2 121.1(6) . . ?
C4C C3C C2 121.5(7) . . ?
C4C C3C C8C 117.2(8) . . ?
C3 C4 H4 118.1 . . ?
C5 C4 C3 123.8(19) . . ?
C5 C4 H4 118.1 . . ?
C3C C8C H8C 118.9 . . ?
C7C C8C C3C 122.1(8) . . ?
C7C C8C H8C 118.9 . . ?
C4 C5 H5 121.5 . . ?
C6 C5 C4 117.1(19) . . ?
C6 C5 H5 121.5 . . ?
C8C C7C H7C 120.7 . . ?
C6C C7C C8C 118.5(9) . . ?
C6C C7C H7C 120.7 . . ?
C5 C6 H6 118.9 . . ?
C5 C6 C7 122.2(19) . . ?
C7 C6 H6 118.9 . . ?
C7C C6C H6C 120.1 . . ?
C5C C6C C7C 119.8(10) . . ?
C5C C6C H6C 120.1 . . ?
C6 C7 H7 121.1 . . ?
C6 C7 C8 118(2) . . ?
C8 C7 H7 121.1 . . ?
C6C C5C H5C 120.0 . . ?
C4C C5C C6C 120.1(10) . . ?
C4C C5C H5C 120.0 . . ?
C3 C8 C7 122.5(19) . . ?
C3 C8 H8 118.8 . . ?
C7 C8 H8 118.8 . . ?
C3C C4C C5C 121.7(9) . . ?
C3C C4C H4C 119.2 . . ?
C5C C4C H4C 119.2 . . ?
O2 C21 C22 122.2(4) . . ?
O2 C21 C26 119.2(4) . . ?
C22 C21 C26 118.6(4) . . ?
C21 C22 P2 114.8(3) . . ?
C23 C22 P2 125.1(4) . . ?
C23 C22 C21 120.1(4) . . ?
C22 C23 H23 119.3 . . ?
C24 C23 C22 121.3(5) . . ?
C24 C23 H23 119.3 . . ?
C23 C24 H24 121.0 . . ?
C23 C24 C25 118.0(5) . . ?
C25 C24 H24 121.0 . . ?
C24 C25 H25 119.0 . . ?
C26 C25 C24 122.1(5) . . ?
C26 C25 H25 119.0 . . ?
C21 C26 H26 120.0 . . ?
C25 C26 C21 119.9(5) . . ?
C25 C26 H26 120.0 . . ?
O1 C11 C12 121.7(4) . . ?
O1 C11 C16 120.6(4) . . ?
C16 C11 C12 117.7(4) . . ?
C11 C12 P1 114.3(4) . . ?
C13 C12 P1 125.8(4) . . ?
C13 C12 C11 119.9(5) . . ?
C12 C13 H13 119.5 . . ?
C14 C13 C12 121.0(5) . . ?
C14 C13 H13 119.5 . . ?
C13 C14 H14 120.4 . . ?
C13 C14 C15 119.3(6) . . ?
C15 C14 H14 120.4 . . ?
C14 C15 H15 119.4 . . ?
C16 C15 C14 121.2(6) . . ?
C16 C15 H15 119.4 . . ?
C11 C16 H16 119.5 . . ?
C15 C16 C11 120.9(5) . . ?
C15 C16 H16 119.5 . . ?
C56 C51 P2 121.8(4) . . ?
C56 C51 C52 118.4(5) . . ?
C52 C51 P2 119.4(4) . . ?
C51 C56 H56 119.5 . . ?
C51 C56 C55 121.0(5) . . ?
C55 C56 H56 119.5 . . ?
C56 C55 H55 120.2 . . ?
C54 C55 C56 119.6(6) . . ?
C54 C55 H55 120.2 . . ?
C55 C54 H54 120.1 . . ?
C55 C54 C53 119.8(5) . . ?
C53 C54 H54 120.1 . . ?
C54 C53 H53 119.9 . . ?
C54 C53 C52 120.3(5) . . ?
C52 C53 H53 119.9 . . ?
C51 C52 C53 120.9(5) . . ?
C51 C52 H52 119.6 . . ?
C53 C52 H52 119.6 . . ?
C62 C61 P2 118.7(3) . . ?
C62 C61 C66 118.5(4) . . ?
C66 C61 P2 122.7(4) . . ?
C61 C62 H62 119.7 . . ?
C61 C62 C63 120.6(5) . . ?
C63 C62 H62 119.7 . . ?
C62 C63 H63 119.9 . . ?
C64 C63 C62 120.3(5) . . ?
C64 C63 H63 119.9 . . ?
C63 C64 H64 120.0 . . ?
C65 C64 C63 120.0(5) . . ?
C65 C64 H64 120.0 . . ?
C64 C65 H65 119.7 . . ?
C64 C65 C66 120.6(5) . . ?
C66 C65 H65 119.7 . . ?
C61 C66 C65 120.1(5) . . ?
C61 C66 H66 120.0 . . ?
C65 C66 H66 120.0 . . ?
C36 C31 P1 118.8(4) . . ?
C36 C31 C32 118.7(4) . . ?
C32 C31 P1 122.5(4) . . ?
C31 C36 H36 119.7 . . ?
C31 C36 C35 120.6(5) . . ?
C35 C36 H36 119.7 . . ?
C36 C35 H35 120.0 . . ?
C34 C35 C36 120.0(6) . . ?
C34 C35 H35 120.0 . . ?
C35 C34 H34 120.1 . . ?
C33 C34 C35 119.8(5) . . ?
C33 C34 H34 120.1 . . ?
C34 C33 H33 119.8 . . ?
C34 C33 C32 120.3(5) . . ?
C32 C33 H33 119.8 . . ?
C31 C32 C33 120.6(5) . . ?
C31 C32 H32 119.7 . . ?
C33 C32 H32 119.7 . . ?
C42 C41 P1 121.4(4) . . ?
C42 C41 C46 119.1(4) . . ?
C46 C41 P1 119.2(4) . . ?
C41 C42 H42 120.0 . . ?
C41 C42 C43 119.9(5) . . ?
C43 C42 H42 120.0 . . ?
C42 C43 H43 119.6 . . ?
C44 C43 C42 120.8(6) . . ?
C44 C43 H43 119.6 . . ?
C43 C44 H44 120.5 . . ?
C45 C44 C43 119.0(5) . . ?
C45 C44 H44 120.5 . . ?
C44 C45 H45 119.5 . . ?
C44 C45 C46 121.1(6) . . ?
C46 C45 H45 119.5 . . ?
C41 C46 H46 120.0 . . ?
C45 C46 C41 120.0(5) . . ?
C45 C46 H46 120.0 . . ?
C2S C1S C7S 109.4(13) . . ?
C6S C1S C2S 122.6(14) . . ?
C6S C1S C7S 127.9(14) . . ?
C1S C2S H2S 117.8 . . ?
C3S C2S C1S 124.3(15) . . ?
C3S C2S H2S 117.8 . . ?
C2S C3S H3S 123.0 . . ?
C2S C3S C4S 113.9(15) . . ?
C4S C3S H3S 123.0 . . ?
C3S C4S H4S 117.0 . . ?
C3S C4S C5S 126.0(16) . . ?
C5S C4S H4S 117.0 . . ?
C4S C5S H5S 120.8 . . ?
C4S C5S C6S 118.4(16) . . ?
C6S C5S H5S 120.8 . . ?
C1S C6S C5S 114.7(14) . . ?
C1S C6S H6S 122.6 . . ?
C5S C6S H6S 122.6 . . ?
C1S C7S H7SA 109.5 . . ?
C1S C7S H7SB 109.5 . . ?
C1S C7S H7SC 109.5 . . ?
H7SA C7S H7SB 109.5 . . ?
H7SA C7S H7SC 109.5 . . ?
H7SB C7S H7SC 109.5 . . ?
C2SA C1SA C6SA 126(3) . . ?
C2SA C1SA C7SA 125(2) . . ?
C6SA C1SA C7SA 108(2) . . ?
C1SA C2SA H2SA 120.9 . . ?
C1SA C2SA C3SA 118(3) . . ?
C3SA C2SA H2SA 120.9 . . ?
C2SA C3SA H3SA 120.9 . . ?
C4SA C3SA C2SA 118(3) . . ?
C4SA C3SA H3SA 120.9 . . ?
C3SA C4SA H4SA 120.7 . . ?
C5SA C4SA C3SA 119(2) . . ?
C5SA C4SA H4SA 120.7 . . ?
C4SA C5SA H5SA 116.1 . . ?
C4SA C5SA C6SA 128(2) . . ?
C6SA C5SA H5SA 116.1 . . ?
C1SA C6SA H6SA 124.7 . . ?
C5SA C6SA C1SA 111(2) . . ?
C5SA C6SA H6SA 124.7 . . ?
C1SA C7SA H7SD 109.5 . . ?
C1SA C7SA H7SE 109.5 . . ?
C1SA C7SA H7SF 109.5 . . ?
H7SD C7SA H7SE 109.5 . . ?
H7SD C7SA H7SF 109.5 . . ?
H7SE C7SA H7SF 109.5 . . ?

loop_
_geom_bond_atom_site_label_1
_geom_bond_atom_site_label_2
_geom_bond_distance
_geom_bond_site_symmetry_2
_geom_bond_publ_flag
Re1A P1A 2.3342(11) . ?
Re1A P2A 2.3540(10) . ?
Re1A O1A 2.180(3) . ?
Re1A O2A 2.096(3) . ?
Re1A O3A 2.174(3) . ?
Re1A C1A 1.742(5) . ?
P1A C12A 1.808(5) . ?
P1A C31A 1.840(5) . ?
P1A C41A 1.836(4) . ?
P2A C22A 1.818(4) . ?
P2A C51A 1.823(4) . ?
P2A C61A 1.827(4) . ?
O1A C11A 1.332(5) . ?
O2A C21A 1.341(5) . ?
O3A H3AA 0.8502 . ?
O3A H3AB 0.8502 . ?
C1A C2B 1.497(11) . ?
C1A C2A 1.472(11) . ?
C2B H2BA 0.9900 . ?
C2B H2BB 0.9900 . ?
C2B C3B 1.492(13) . ?
C2A H2AA 0.9900 . ?
C2A H2AB 0.9900 . ?
C2A C3A 1.490(13) . ?
C3B C8B 1.378(11) . ?
C3B C4B 1.352(12) . ?
C3A C4A 1.358(12) . ?
C3A C8A 1.368(11) . ?
C8B H8B 0.9500 . ?
C8B C7B 1.365(12) . ?
C4A H4A 0.9500 . ?
C4A C5A 1.369(11) . ?
C7B H7B 0.9500 . ?
C7B C6B 1.337(12) . ?
C5A H5A 0.9500 . ?
C5A C6A 1.350(11) . ?
C6B H6B 0.9500 . ?
C6B C5B 1.349(12) . ?
C6A H6A 0.9500 . ?
C6A C7A 1.367(8) . ?
C5B H5B 0.9500 . ?
C5B C4B 1.372(12) . ?
C7A H7A 0.9500 . ?
C7A C8A 1.395(12) . ?
C4B H4B 0.9500 . ?
C8A H8A 0.9500 . ?
C11A C12A 1.405(6) . ?
C11A C16A 1.389(7) . ?
C12A C13A 1.405(6) . ?
C13A H13A 0.9500 . ?
C13A C14A 1.372(8) . ?
C14A H14A 0.9500 . ?
C14A C15A 1.374(9) . ?
C15A H15A 0.9500 . ?
C15A C16A 1.383(8) . ?
C16A H16A 0.9500 . ?
C21A C22A 1.399(6) . ?
C21A C26A 1.407(6) . ?
C22A C23A 1.394(6) . ?
C23A H23A 0.9500 . ?
C23A C24A 1.380(7) . ?
C24A H24A 0.9500 . ?
C24A C25A 1.397(7) . ?
C25A H25A 0.9500 . ?
C25A C26A 1.375(7) . ?
C26A H26A 0.9500 . ?
C31A C32A 1.390(6) . ?
C31A C36A 1.388(6) . ?
C32A H32A 0.9500 . ?
C32A C33A 1.385(7) . ?
C33A H33A 0.9500 . ?
C33A C34A 1.361(8) . ?
C34A H34A 0.9500 . ?
C34A C35A 1.371(8) . ?
C35A H35A 0.9500 . ?
C35A C36A 1.398(7) . ?
C36A H36A 0.9500 . ?
C41A C42A 1.391(8) . ?
C41A C46A 1.376(7) . ?
C42A H42A 0.9500 . ?
C42A C43A 1.404(7) . ?
C43A H43A 0.9500 . ?
C43A C44A 1.348(11) . ?
C44A H44A 0.9500 . ?
C44A C45A 1.376(11) . ?
C45A H45A 0.9500 . ?
C45A C46A 1.395(8) . ?
C46A H46A 0.9500 . ?
C51A C52A 1.377(7) . ?
C51A C56A 1.397(6) . ?
C52A H52A 0.9500 . ?
C52A C53A 1.394(6) . ?
C53A H53A 0.9500 . ?
C53A C54A 1.375(8) . ?
C54A H54A 0.9500 . ?
C54A C55A 1.346(9) . ?
C55A H55A 0.9500 . ?
C55A C56A 1.397(7) . ?
C56A H56A 0.9500 . ?
C61A C66A 1.381(6) . ?
C61A C62A 1.382(7) . ?
C66A H66A 0.9500 . ?
C66A C65A 1.393(7) . ?
C65A H65A 0.9500 . ?
C65A C64A 1.375(9) . ?
C64A H64A 0.9500 . ?
C64A C63A 1.360(8) . ?
C63A H63A 0.9500 . ?
C63A C62A 1.396(7) . ?
C62A H62A 0.9500 . ?
Re1 P2 2.3553(11) . ?
Re1 P1 2.3312(11) . ?
Re1 O2 2.096(3) . ?
Re1 O1 2.177(3) . ?
Re1 O3 2.173(3) . ?
Re1 C1 1.759(5) . ?
P2 C22 1.814(5) . ?
P2 C51 1.822(5) . ?
P2 C61 1.825(4) . ?
P1 C12 1.801(5) . ?
P1 C31 1.846(5) . ?
P1 C41 1.835(4) . ?
O2 C21 1.337(5) . ?
O1 C11 1.326(5) . ?
O3 H3A 0.8500 . ?
O3 H3B 0.8501 . ?
C1 C2 1.444(7) . ?
C2 H2BE 0.9900 . ?
C2 H2BF 0.9900 . ?
C2 H2AC 0.9900 . ?
C2 H2AD 0.9900 . ?
C2 C3 1.466(15) . ?
C2 C3C 1.486(9) . ?
C3 C4 1.367(14) . ?
C3 C8 1.354(14) . ?
C3C C8C 1.380(9) . ?
C3C C4C 1.354(9) . ?
C4 H4 0.9500 . ?
C4 C5 1.364(14) . ?
C8C H8C 0.9500 . ?
C8C C7C 1.378(9) . ?
C5 H5 0.9500 . ?
C5 C6 1.355(14) . ?
C7C H7C 0.9500 . ?
C7C C6C 1.370(10) . ?
C6 H6 0.9500 . ?
C6 C7 1.370(14) . ?
C6C H6C 0.9500 . ?
C6C C5C 1.369(11) . ?
C7 H7 0.9500 . ?
C7 C8 1.376(14) . ?
C5C H5C 0.9500 . ?
C5C C4C 1.364(10) . ?
C8 H8 0.9500 . ?
C4C H4C 0.9500 . ?
C21 C22 1.400(6) . ?
C21 C26 1.407(6) . ?
C22 C23 1.387(7) . ?
C23 H23 0.9500 . ?
C23 C24 1.380(7) . ?
C24 H24 0.9500 . ?
C24 C25 1.398(8) . ?
C25 H25 0.9500 . ?
C25 C26 1.361(7) . ?
C26 H26 0.9500 . ?
C11 C12 1.408(6) . ?
C11 C16 1.407(7) . ?
C12 C13 1.407(7) . ?
C13 H13 0.9500 . ?
C13 C14 1.357(8) . ?
C14 H14 0.9500 . ?
C14 C15 1.393(8) . ?
C15 H15 0.9500 . ?
C15 C16 1.363(8) . ?
C16 H16 0.9500 . ?
C51 C56 1.364(7) . ?
C51 C52 1.375(6) . ?
C56 H56 0.9500 . ?
C56 C55 1.403(8) . ?
C55 H55 0.9500 . ?
C55 C54 1.363(8) . ?
C54 H54 0.9500 . ?
C54 C53 1.364(8) . ?
C53 H53 0.9500 . ?
C53 C52 1.386(7) . ?
C52 H52 0.9500 . ?
C61 C62 1.383(7) . ?
C61 C66 1.391(6) . ?
C62 H62 0.9500 . ?
C62 C63 1.394(6) . ?
C63 H63 0.9500 . ?
C63 C64 1.370(7) . ?
C64 H64 0.9500 . ?
C64 C65 1.358(8) . ?
C65 H65 0.9500 . ?
C65 C66 1.401(7) . ?
C66 H66 0.9500 . ?
C31 C36 1.383(7) . ?
C31 C32 1.385(7) . ?
C36 H36 0.9500 . ?
C36 C35 1.390(7) . ?
C35 H35 0.9500 . ?
C35 C34 1.379(9) . ?
C34 H34 0.9500 . ?
C34 C33 1.370(8) . ?
C33 H33 0.9500 . ?
C33 C32 1.388(7) . ?
C32 H32 0.9500 . ?
C41 C42 1.374(7) . ?
C41 C46 1.393(7) . ?
C42 H42 0.9500 . ?
C42 C43 1.398(7) . ?
C43 H43 0.9500 . ?
C43 C44 1.371(9) . ?
C44 H44 0.9500 . ?
C44 C45 1.370(9) . ?
C45 H45 0.9500 . ?
C45 C46 1.383(7) . ?
C46 H46 0.9500 . ?
C1S C2S 1.380(12) . ?
C1S C6S 1.364(13) . ?
C1S C7S 1.518(14) . ?
C2S H2S 0.9500 . ?
C2S C3S 1.345(12) . ?
C3S H3S 0.9500 . ?
C3S C4S 1.353(13) . ?
C4S H4S 0.9500 . ?
C4S C5S 1.385(13) . ?
C5S H5S 0.9500 . ?
C5S C6S 1.445(12) . ?
C6S H6S 0.9500 . ?
C7S H7SA 0.9800 . ?
C7S H7SB 0.9800 . ?
C7S H7SC 0.9800 . ?
C1SA C2SA 1.391(17) . ?
C1SA C6SA 1.413(17) . ?
C1SA C7SA 1.46(3) . ?
C2SA H2SA 0.9500 . ?
C2SA C3SA 1.407(17) . ?
C3SA H3SA 0.9500 . ?
C3SA C4SA 1.405(16) . ?
C4SA H4SA 0.9500 . ?
C4SA C5SA 1.372(16) . ?
C5SA H5SA 0.9500 . ?
C5SA C6SA 1.378(16) . ?
C6SA H6SA 0.9500 . ?
C7SA H7SD 0.9800 . ?
C7SA H7SE 0.9800 . ?
C7SA H7SF 0.9800 . ?

loop_
_geom_hbond_atom_site_label_D
_geom_hbond_atom_site_label_H
_geom_hbond_atom_site_label_A
_geom_hbond_distance_DH
_geom_hbond_distance_HA
_geom_hbond_distance_DA
_geom_hbond_angle_DHA
_geom_hbond_site_symmetry_A
O3A H3AA O1A 0.85 1.93 2.628(4) 138.5 2_576
O3A H3AB O2A 0.85 1.83 2.651(4) 161.0 2_576
O3 H3A O2 0.85 1.82 2.636(5) 159.8 2_665
O3 H3B O1 0.85 1.91 2.607(4) 138.9 2_665

loop_
_geom_torsion_atom_site_label_1
_geom_torsion_atom_site_label_2
_geom_torsion_atom_site_label_3
_geom_torsion_atom_site_label_4
_geom_torsion
_geom_torsion_site_symmetry_1
_geom_torsion_site_symmetry_2
_geom_torsion_site_symmetry_3
_geom_torsion_site_symmetry_4
_geom_torsion_publ_flag
Re1A P1A C12A C11A 5.0(3) . . . . ?
Re1A P1A C12A C13A -173.4(4) . . . . ?
Re1A P1A C31A C32A 20.7(5) . . . . ?
Re1A P1A C31A C36A -160.0(4) . . . . ?
Re1A P1A C41A C42A 74.6(4) . . . . ?
Re1A P1A C41A C46A -102.6(4) . . . . ?
Re1A P2A C22A C21A -2.5(3) . . . . ?
Re1A P2A C22A C23A 179.2(4) . . . . ?
Re1A P2A C51A C52A 11.5(4) . . . . ?
Re1A P2A C51A C56A -168.2(4) . . . . ?
Re1A P2A C61A C66A 95.9(4) . . . . ?
Re1A P2A C61A C62A -76.6(4) . . . . ?
Re1A O1A C11A C12A -7.1(5) . . . . ?
Re1A O1A C11A C16A 174.2(4) . . . . ?
Re1A O2A C21A C22A 3.2(5) . . . . ?
Re1A O2A C21A C26A -178.1(3) . . . . ?
Re1A C1A C2B C3B -149.4(18) . . . . ?
P1A Re1A C1A C2B 20(3) . . . . ?
P1A C12A C13A C14A -178.5(5) . . . . ?
P1A C31A C32A C33A 177.8(5) . . . . ?
P1A C31A C36A C35A -178.7(4) . . . . ?
P1A C41A C42A C43A -178.1(5) . . . . ?
P1A C41A C46A C45A 177.5(5) . . . . ?
P2A Re1A C1A C2B -83(3) . . . . ?
P2A C22A C23A C24A 178.4(4) . . . . ?
P2A C51A C52A C53A -179.9(4) . . . . ?
P2A C51A C56A C55A 179.8(4) . . . . ?
P2A C61A C66A C65A -173.3(5) . . . . ?
P2A C61A C62A C63A 172.3(5) . . . . ?
O1A Re1A C1A C2B 35(3) . . . . ?
O1A C11A C12A P1A 0.6(5) . . . . ?
O1A C11A C12A C13A 179.1(4) . . . . ?
O1A C11A C16A C15A 178.5(5) . . . . ?
O2A Re1A C1A C2B -164(3) . . . . ?
O2A C21A C22A P2A 0.0(6) . . . . ?
O2A C21A C22A C23A 178.4(4) . . . . ?
O2A C21A C26A C25A -178.7(4) . . . . ?
O3A Re1A C1A C2B 114(3) . . . . ?
C1A C2B C3B C8B 85.3(12) . . . . ?
C1A C2B C3B C4B -98.0(12) . . . . ?
C1A C2A C3A C4A -58.7(14) . . . . ?
C1A C2A C3A C8A 126.3(11) . . . . ?
C2B C3B C8B C7B 177.3(9) . . . . ?
C2B C3B C4B C5B -178.5(11) . . . . ?
C2A C3A C4A C5A -176.2(9) . . . . ?
C2A C3A C8A C7A 177.5(11) . . . . ?
C3B C8B C7B C6B -0.6(6) . . . . ?
C3A C4A C5A C6A 0.5(6) . . . . ?
C8B C3B C4B C5B -1.7(12) . . . . ?
C8B C7B C6B C5B 2.2(12) . . . . ?
C4A C3A C8A C7A 2.2(11) . . . . ?
C4A C5A C6A C7A -1.7(11) . . . . ?
C7B C6B C5B C4B -3.6(16) . . . . ?
C5A C6A C7A C8A 3.1(14) . . . . ?
C6B C5B C4B C3B 3.2(15) . . . . ?
C6A C7A C8A C3A -3.6(15) . . . . ?
C4B C3B C8B C7B 0.4(6) . . . . ?
C8A C3A C4A C5A -0.6(5) . . . . ?
C11A C12A C13A C14A 3.1(8) . . . . ?
C12A P1A C31A C32A -94.7(4) . . . . ?
C12A P1A C31A C36A 84.6(5) . . . . ?
C12A P1A C41A C42A -169.3(4) . . . . ?
C12A P1A C41A C46A 13.6(5) . . . . ?
C12A C11A C16A C15A -0.2(8) . . . . ?
C12A C13A C14A C15A -1.7(10) . . . . ?
C13A C14A C15A C16A -0.7(11) . . . . ?
C14A C15A C16A C11A 1.7(10) . . . . ?
C16A C11A C12A P1A 179.4(4) . . . . ?
C16A C11A C12A C13A -2.1(7) . . . . ?
C21A C22A C23A C24A 0.2(8) . . . . ?
C22A P2A C51A C52A -102.9(4) . . . . ?
C22A P2A C51A C56A 77.3(5) . . . . ?
C22A P2A C61A C66A -154.6(4) . . . . ?
C22A P2A C61A C62A 32.9(5) . . . . ?
C22A C21A C26A C25A 0.0(7) . . . . ?
C22A C23A C24A C25A 0.1(8) . . . . ?
C23A C24A C25A C26A -0.4(8) . . . . ?
C24A C25A C26A C21A 0.3(8) . . . . ?
C26A C21A C22A P2A -178.7(3) . . . . ?
C26A C21A C22A C23A -0.3(7) . . . . ?
C31A P1A C12A C11A 131.5(3) . . . . ?
C31A P1A C12A C13A -46.9(5) . . . . ?
C31A P1A C41A C42A -59.7(5) . . . . ?
C31A P1A C41A C46A 123.1(4) . . . . ?
C31A C32A C33A C34A 0.6(9) . . . . ?
C32A C31A C36A C35A 0.7(8) . . . . ?
C32A C33A C34A C35A 1.1(10) . . . . ?
C33A C34A C35A C36A -2.0(10) . . . . ?
C34A C35A C36A C31A 1.1(9) . . . . ?
C36A C31A C32A C33A -1.5(8) . . . . ?
C41A P1A C12A C11A -122.4(3) . . . . ?
C41A P1A C12A C13A 59.2(5) . . . . ?
C41A P1A C31A C32A 155.3(4) . . . . ?
C41A P1A C31A C36A -25.4(5) . . . . ?
C41A C42A C43A C44A 0.1(10) . . . . ?
C42A C41A C46A C45A 0.4(8) . . . . ?
C42A C43A C44A C45A 1.1(11) . . . . ?
C43A C44A C45A C46A -1.6(11) . . . . ?
C44A C45A C46A C41A 0.8(10) . . . . ?
C46A C41A C42A C43A -0.8(9) . . . . ?
C51A P2A C22A C21A 128.0(3) . . . . ?
C51A P2A C22A C23A -50.3(5) . . . . ?
C51A P2A C61A C66A -44.1(5) . . . . ?
C51A P2A C61A C62A 143.4(4) . . . . ?
C51A C52A C53A C54A 0.6(8) . . . . ?
C52A C51A C56A C55A 0.0(8) . . . . ?
C52A C53A C54A C55A -1.0(9) . . . . ?
C53A C54A C55A C56A 0.9(10) . . . . ?
C54A C55A C56A C51A -0.4(9) . . . . ?
C56A C51A C52A C53A -0.1(7) . . . . ?
C61A P2A C22A C21A -123.4(3) . . . . ?
C61A P2A C22A C23A 58.3(5) . . . . ?
C61A P2A C51A C52A 147.1(4) . . . . ?
C61A P2A C51A C56A -32.6(5) . . . . ?
C61A C66A C65A C64A 1.1(10) . . . . ?
C66A C61A C62A C63A -0.3(8) . . . . ?
C66A C65A C64A C63A -0.4(11) . . . . ?
C65A C64A C63A C62A -0.7(11) . . . . ?
C64A C63A C62A C61A 1.0(10) . . . . ?
C62A C61A C66A C65A -0.7(9) . . . . ?
Re1 P2 C22 C21 4.0(4) . . . . ?
Re1 P2 C22 C23 -178.2(4) . . . . ?
Re1 P2 C51 C56 86.2(5) . . . . ?
Re1 P2 C51 C52 -86.5(4) . . . . ?
Re1 P2 C61 C62 -18.0(4) . . . . ?
Re1 P2 C61 C66 164.5(4) . . . . ?
Re1 P1 C12 C11 -1.3(4) . . . . ?
Re1 P1 C12 C13 177.3(4) . . . . ?
Re1 P1 C31 C36 -9.6(5) . . . . ?
Re1 P1 C31 C32 172.0(4) . . . . ?
Re1 P1 C41 C42 89.1(4) . . . . ?
Re1 P1 C41 C46 -84.7(4) . . . . ?
Re1 O2 C21 C22 -0.9(6) . . . . ?
Re1 O2 C21 C26 178.7(3) . . . . ?
Re1 O1 C11 C12 4.4(5) . . . . ?
Re1 O1 C11 C16 -177.4(4) . . . . ?
P2 C22 C23 C24 -178.4(5) . . . . ?
P2 C51 C56 C55 -172.9(6) . . . . ?
P2 C51 C52 C53 172.8(4) . . . . ?
P2 C61 C62 C63 -178.4(4) . . . . ?
P2 C61 C66 C65 177.5(5) . . . . ?
P1 C12 C13 C14 178.9(5) . . . . ?
P1 C31 C36 C35 -175.6(6) . . . . ?
P1 C31 C32 C33 176.0(5) . . . . ?
P1 C41 C42 C43 -174.8(4) . . . . ?
P1 C41 C46 C45 174.9(4) . . . . ?
O2 C21 C22 P2 -2.6(6) . . . . ?
O2 C21 C22 C23 179.6(5) . . . . ?
O2 C21 C26 C25 -179.6(5) . . . . ?
O1 C11 C12 P1 -1.7(6) . . . . ?
O1 C11 C12 C13 179.6(4) . . . . ?
O1 C11 C16 C15 -177.9(5) . . . . ?
C1 C2 C3 C4 -92.9(11) . . . . ?
C1 C2 C3 C8 87.1(11) . . . . ?
C1 C2 C3C C8C 41.8(5) . . . . ?
C1 C2 C3C C4C -133.4(8) . . . . ?
C2 C3 C4 C5 -179.7(6) . . . . ?
C2 C3 C8 C7 179.3(7) . . . . ?
C2 C3C C8C C7C 178.3(4) . . . . ?
C2 C3C C4C C5C -175.2(8) . . . . ?
C3 C4 C5 C6 -1.3(12) . . . . ?
C3C C8C C7C C6C 1.9(9) . . . . ?
C4 C3 C8 C7 -0.7(12) . . . . ?
C4 C5 C6 C7 2.8(16) . . . . ?
C8C C3C C4C C5C 9.4(15) . . . . ?
C8C C7C C6C C5C -0.4(12) . . . . ?
C5 C6 C7 C8 -3.2(17) . . . . ?
C7C C6C C5C C4C 3.3(15) . . . . ?
C6 C7 C8 C3 2.1(16) . . . . ?
C6C C5C C4C C3C -8.1(18) . . . . ?
C8 C3 C4 C5 0.3(8) . . . . ?
C4C C3C C8C C7C -6.3(9) . . . . ?
C21 C22 C23 C24 -0.8(9) . . . . ?
C22 P2 C51 C56 -23.8(6) . . . . ?
C22 P2 C51 C52 163.5(4) . . . . ?
C22 P2 C61 C62 95.5(4) . . . . ?
C22 P2 C61 C66 -81.9(5) . . . . ?
C22 C21 C26 C25 0.0(7) . . . . ?
C22 C23 C24 C25 1.5(10) . . . . ?
C23 C24 C25 C26 -1.5(10) . . . . ?
C24 C25 C26 C21 0.8(9) . . . . ?
C26 C21 C22 P2 177.9(3) . . . . ?
C26 C21 C22 C23 0.0(7) . . . . ?
C11 C12 C13 C14 -2.5(8) . . . . ?
C12 P1 C31 C36 105.6(5) . . . . ?
C12 P1 C31 C32 -72.7(5) . . . . ?
C12 P1 C41 C42 -27.5(5) . . . . ?
C12 P1 C41 C46 158.6(4) . . . . ?
C12 C11 C16 C15 0.4(8) . . . . ?
C12 C13 C14 C15 2.0(9) . . . . ?
C13 C14 C15 C16 -0.3(11) . . . . ?
C14 C15 C16 C11 -0.9(11) . . . . ?
C16 C11 C12 P1 -180.0(4) . . . . ?
C16 C11 C12 C13 1.3(7) . . . . ?
C51 P2 C22 C21 124.8(4) . . . . ?
C51 P2 C22 C23 -57.5(5) . . . . ?
C51 P2 C61 C62 -153.6(4) . . . . ?
C51 P2 C61 C66 28.9(5) . . . . ?
C51 C56 C55 C54 0.0(13) . . . . ?
C56 C51 C52 C53 -0.1(8) . . . . ?
C56 C55 C54 C53 0.5(13) . . . . ?
C55 C54 C53 C52 -0.8(10) . . . . ?
C54 C53 C52 C51 0.6(9) . . . . ?
C52 C51 C56 C55 -0.1(11) . . . . ?
C61 P2 C22 C21 -125.8(4) . . . . ?
C61 P2 C22 C23 52.0(5) . . . . ?
C61 P2 C51 C56 -133.8(5) . . . . ?
C61 P2 C51 C52 53.6(4) . . . . ?
C61 C62 C63 C64 0.4(8) . . . . ?
C62 C61 C66 C65 0.1(8) . . . . ?
C62 C63 C64 C65 0.9(9) . . . . ?
C63 C64 C65 C66 -1.7(10) . . . . ?
C64 C65 C66 C61 1.2(10) . . . . ?
C66 C61 C62 C63 -0.9(7) . . . . ?
C31 P1 C12 C11 -127.2(3) . . . . ?
C31 P1 C12 C13 51.4(5) . . . . ?
C31 P1 C41 C42 -137.0(4) . . . . ?
C31 P1 C41 C46 49.2(4) . . . . ?
C31 C36 C35 C34 -1.8(12) . . . . ?
C36 C31 C32 C33 -2.4(9) . . . . ?
C36 C35 C34 C33 0.4(12) . . . . ?
C35 C34 C33 C32 0.0(11) . . . . ?
C34 C33 C32 C31 1.0(10) . . . . ?
C32 C31 C36 C35 2.8(9) . . . . ?
C41 P1 C12 C11 126.6(3) . . . . ?
C41 P1 C12 C13 -54.7(5) . . . . ?
C41 P1 C31 C36 -144.5(5) . . . . ?
C41 P1 C31 C32 37.2(5) . . . . ?
C41 C42 C43 C44 1.2(9) . . . . ?
C42 C41 C46 C45 0.9(8) . . . . ?
C42 C43 C44 C45 -1.4(9) . . . . ?
C43 C44 C45 C46 1.3(9) . . . . ?
C44 C45 C46 C41 -1.1(9) . . . . ?
C46 C41 C42 C43 -1.0(8) . . . . ?
C1S C2S C3S C4S 0.1(4) . . . . ?
C2S C1S C6S C5S -0.9(8) . . . . ?
C2S C3S C4S C5S -0.1(10) . . . . ?
C3S C4S C5S C6S -0.4(13) . . . . ?
C4S C5S C6S C1S 0.8(11) . . . . ?
C6S C1S C2S C3S 0.4(4) . . . . ?
C7S C1S C2S C3S -179.5(5) . . . . ?
C7S C1S C6S C5S 179.0(7) . . . . ?
C1SA C2SA C3SA C4SA -0.2(5) . . . . ?
C2SA C1SA C6SA C5SA 0.1(12) . . . . ?
C2SA C3SA C4SA C5SA 0.5(12) . . . . ?
C3SA C4SA C5SA C6SA -0.5(18) . . . . ?
C4SA C5SA C6SA C1SA 0.2(17) . . . . ?
C6SA C1SA C2SA C3SA -0.2(6) . . . . ?
C7SA C1SA C2SA C3SA 179.8(6) . . . . ?
C7SA C1SA C6SA C5SA -179.9(9) . . . . ?
